data_4073858
loop_
_publ_author_name
'Joosten, Dominik'
'Weissinger, Ines'
'Kirchmann, Marius'
'Maichle-M\"ossmer, C\"acilia'
'Schappacher, Falko M.'
'P\"ottgen, Rainer'
'Wesemann, Lars'

_publ_section_title
;
 1,2-Carbastanna-closo-dodecaborate, a New Tin Ligand in Coordination
 Chemistry:&#x00A0; Synthesis, Structure, and Reactivity
;
_journal_issue 23
_journal_name_full Organometallics
_journal_page_first 5696
_journal_paper_doi 10.1021/om7006858
_journal_volume 26
_journal_year 2007
_chemical_formula_sum 'C76 H87 Au4 B20 Cl4 P4 Sn2'
_chemical_formula_weight 2507.58
_chemical_name_systematic
; 
 ? 
;
_space_group_IT_number 14
_symmetry_cell_setting monoclinic
_symmetry_space_group_name_Hall '-P 2yn'
_symmetry_space_group_name_H-M 'P 1 21/n 1'
_atom_sites_solution_hydrogens geom
_atom_sites_solution_primary direct
_atom_sites_solution_secondary difmap
_audit_creation_method SHELXL-97
_cell_angle_alpha 90.00
_cell_angle_beta 101.118(5)
_cell_angle_gamma 90.00
_cell_formula_units_Z 8
_cell_length_a 25.1882(17)
_cell_length_b 20.2044(9)
_cell_length_c 35.831(2)
_cell_measurement_temperature 173(2)
_cell_volume 17892.6(18)
_computing_cell_refinement 'Stoe X-Area'
_computing_data_collection 'Stoe X-Area'
_computing_data_reduction 'Stoe X-Area'
_computing_molecular_graphics 'Ortep-3 for Windows (Farrugia, 1997)'
_computing_publication_material 'SHELXL-97 (Sheldrick, 1997)'
_computing_structure_refinement 'SHELXL-97 (Sheldrick, 1997)'
_computing_structure_solution 'SHELXS-97 (Sheldrick, 1997)'
_diffrn_ambient_temperature 173(2)
_diffrn_measured_fraction_theta_full 0.826
_diffrn_measured_fraction_theta_max 0.826
_diffrn_measurement_device_type 'Stoe IPDS 2T'
_diffrn_measurement_method \w-scans
_diffrn_radiation_monochromator graphite
_diffrn_radiation_source 'fine-focus sealed tube'
_diffrn_radiation_type MoK\a
_diffrn_radiation_wavelength 0.71073
_diffrn_reflns_av_R_equivalents 0.1055
_diffrn_reflns_av_sigmaI/netI 0.1607
_diffrn_reflns_limit_h_max 30
_diffrn_reflns_limit_h_min -28
_diffrn_reflns_limit_k_max 24
_diffrn_reflns_limit_k_min -19
_diffrn_reflns_limit_l_max 44
_diffrn_reflns_limit_l_min -44
_diffrn_reflns_number 95238
_diffrn_reflns_theta_full 26.37
_diffrn_reflns_theta_max 26.37
_diffrn_reflns_theta_min 6.81
_exptl_absorpt_coefficient_mu 7.37
_exptl_absorpt_correction_T_max 0.4558
_exptl_absorpt_correction_T_min 0.2283
_exptl_absorpt_correction_type numerical
_exptl_crystal_colour yellow
_exptl_crystal_density_diffrn 1.862
_exptl_crystal_density_method 'not measured'
_exptl_crystal_description bloc
_exptl_crystal_F_000 9496
_exptl_crystal_size_max 0.2653
_exptl_crystal_size_mid 0.2178
_exptl_crystal_size_min 0.1556
_refine_diff_density_max 2.233
_refine_diff_density_min -1.296
_refine_diff_density_rms 0.230
_refine_ls_extinction_method none
_refine_ls_goodness_of_fit_ref 1.017
_refine_ls_hydrogen_treatment constr
_refine_ls_matrix_type full
_refine_ls_number_parameters 1933
_refine_ls_number_reflns 31158
_refine_ls_number_restraints 2092
_refine_ls_restrained_S_all 0.988
_refine_ls_R_factor_all 0.1663
_refine_ls_R_factor_gt 0.0788
_refine_ls_shift/su_max 0.005
_refine_ls_shift/su_mean 0.000
_refine_ls_structure_factor_coef Fsqd
_refine_ls_weighting_details 'w=1/[\s^2^(Fo^2^)+(0.0367P)^2^+0.0000P] where P=(Fo^2^+2Fc^2^)/3'
_refine_ls_weighting_scheme calc
_refine_ls_wR_factor_gt 0.1068
_refine_ls_wR_factor_ref 0.1256
_reflns_number_gt 16669
_reflns_number_total 31158
_reflns_threshold_expression >2sigma(I)
_cod_data_source_file om7006858-file001.cif
_cod_data_source_block compound_2
_cod_depositor_comments
;
The following automatic conversions were performed:

'_refine_ls_weighting_scheme' value 'calc
w=1/[\s^2^(Fo^2^)+(0.0367P)^2^+0.0000P] where P=(Fo^2^+2Fc^2^)/3' was
changed to 'calc'. New tag '_refine_ls_weighting_details' was
created. The value of the new tag was set to
'w=1/[\s^2^(Fo^2^)+(0.0367P)^2^+0.0000P] where P=(Fo^2^+2Fc^2^)/3'.

Automatic conversion script
Id: cif_fix_values 3143 2015-03-26 13:38:13Z robertas 
;
_cod_original_cell_volume 17892.7(19)
_cod_original_sg_symbol_H-M 'P 21/n'
_cod_database_code 4073858

loop_
_symmetry_equiv_pos_as_xyz
'x, y, z'
'-x+1/2, y+1/2, -z+1/2'
'-x, -y, -z'
'x-1/2, -y-1/2, z-1/2'

loop_
_atom_site_label
_atom_site_type_symbol
_atom_site_fract_x
_atom_site_fract_y
_atom_site_fract_z
_atom_site_U_iso_or_equiv
_atom_site_adp_type
_atom_site_occupancy
_atom_site_calc_flag
_atom_site_refinement_flags
C100 C 0.6257(6) 1.0024(9) 0.0120(4) 0.038(4) Uani 1 d U
C101 C 0.5959(7) 1.0400(11) 0.0318(5) 0.059(5) Uani 1 d U
H101 H 0.6039 1.0377 0.0583 0.071 Uiso 1 calc R
C102 C 0.5553(8) 1.0807(12) 0.0153(5) 0.071(6) Uani 1 d U
H102 H 0.5351 1.1041 0.0301 0.085 Uiso 1 calc R
C103 C 0.5445(8) 1.0867(12) -0.0236(6) 0.067(6) Uani 1 d U
H103 H 0.5172 1.1147 -0.0357 0.080 Uiso 1 calc R
C104 C 0.5746(8) 1.0506(10) -0.0441(5) 0.057(5) Uani 1 d U
H104 H 0.5671 1.0539 -0.0704 0.069 Uiso 1 calc R
C105 C 0.6163(7) 1.0087(9) -0.0267(4) 0.045(4) Uani 1 d U
H105 H 0.6372 0.9857 -0.0412 0.054 Uiso 1 calc R
C110 C 0.7326(6) 0.9540(8) 0.0099(4) 0.029(3) Uani 1 d U
C111 C 0.7591(7) 1.0130(9) 0.0084(5) 0.042(4) Uani 1 d U
H111 H 0.7476 1.0498 0.0203 0.050 Uiso 1 calc R
C112 C 0.8020(8) 1.0198(11) -0.0101(5) 0.050(4) Uani 1 d U
H112 H 0.8189 1.0607 -0.0104 0.060 Uiso 1 calc R
C113 C 0.8205(8) 0.9654(11) -0.0283(4) 0.053(5) Uani 1 d U
H113 H 0.8496 0.9699 -0.0406 0.064 Uiso 1 calc R
C114 C 0.7945(7) 0.9045(11) -0.0278(5) 0.050(4) Uani 1 d U
H114 H 0.8063 0.8678 -0.0396 0.060 Uiso 1 calc R
C115 C 0.7494(7) 0.8989(9) -0.0089(4) 0.038(4) Uani 1 d U
H115 H 0.7312 0.8588 -0.0090 0.045 Uiso 1 calc R
C120 C 0.6524(8) 0.8655(10) 0.0306(5) 0.046(4) Uani 1 d U
C121 C 0.6041(8) 0.8498(11) 0.0073(5) 0.058(5) Uani 1 d U
H121 H 0.5819 0.8824 -0.0057 0.070 Uiso 1 calc R
C122 C 0.5896(11) 0.7821(13) 0.0037(6) 0.088(7) Uani 1 d U
H122 H 0.5575 0.7707 -0.0125 0.106 Uiso 1 calc R
C123 C 0.6209(12) 0.7321(13) 0.0232(6) 0.086(7) Uani 1 d U
H123 H 0.6085 0.6886 0.0211 0.104 Uiso 1 calc R
C124 C 0.6693(11) 0.7464(12) 0.0453(7) 0.081(6) Uani 1 d U
H124 H 0.6922 0.7130 0.0568 0.097 Uiso 1 calc R
C125 C 0.6844(9) 0.8161(10) 0.0505(6) 0.062(5) Uani 1 d U
H125 H 0.7159 0.8276 0.0673 0.075 Uiso 1 calc R
C140 C 0.6028(6) 0.9327(8) 0.2088(4) 0.033(3) Uani 1 d U
H140 H 0.6317 0.9489 0.2342 0.040 Uiso 1 calc R
C200 C 0.8210(7) 0.8066(8) 0.1424(4) 0.028(3) Uani 1 d U
C201 C 0.8344(6) 0.7435(8) 0.1314(5) 0.035(4) Uani 1 d U
H201 H 0.8666 0.7360 0.1229 0.042 Uiso 1 calc R
C202 C 0.7979(7) 0.6914(9) 0.1334(5) 0.045(4) Uani 1 d U
H202 H 0.8079 0.6487 0.1279 0.054 Uiso 1 calc R
C203 C 0.7491(8) 0.7004(10) 0.1430(6) 0.053(5) Uani 1 d U
H203 H 0.7252 0.6653 0.1426 0.063 Uiso 1 calc R
C204 C 0.7365(9) 0.7599(10) 0.1528(7) 0.073(6) Uani 1 d U
H204 H 0.7035 0.7658 0.1604 0.087 Uiso 1 calc R
C205 C 0.7700(8) 0.8153(10) 0.1526(6) 0.053(5) Uani 1 d U
H205 H 0.7589 0.8569 0.1590 0.063 Uiso 1 calc R
C210 C 0.9061(6) 0.8806(8) 0.1885(4) 0.030(3) Uani 1 d U
C211 C 0.9005(7) 0.8365(10) 0.2165(4) 0.044(4) Uani 1 d U
H211 H 0.8766 0.8012 0.2112 0.053 Uiso 1 calc R
C212 C 0.9313(8) 0.8450(11) 0.2536(5) 0.052(5) Uani 1 d U
H212 H 0.9282 0.8148 0.2727 0.063 Uiso 1 calc R
C213 C 0.9653(8) 0.8974(12) 0.2614(5) 0.058(5) Uani 1 d U
H213 H 0.9835 0.9050 0.2862 0.069 Uiso 1 calc R
C214 C 0.9729(8) 0.9388(10) 0.2331(5) 0.052(5) Uani 1 d U
H214 H 0.9976 0.9733 0.2384 0.062 Uiso 1 calc R
C215 C 0.9448(7) 0.9303(9) 0.1970(5) 0.041(4) Uani 1 d U
H215 H 0.9515 0.9580 0.1777 0.049 Uiso 1 calc R
C220 C 0.9117(7) 0.8536(8) 0.1092(4) 0.030(3) Uani 1 d U
C221 C 0.9615(6) 0.8266(7) 0.1215(4) 0.025(3) Uani 1 d U
H221 H 0.9726 0.8159 0.1470 0.030 Uiso 1 calc R
C222 C 0.9948(6) 0.8153(8) 0.0969(4) 0.030(4) Uani 1 d U
H222 H 1.0294 0.7986 0.1056 0.036 Uiso 1 calc R
C223 C 0.9765(7) 0.8289(8) 0.0577(4) 0.031(4) Uani 1 d U
H223 H 0.9992 0.8202 0.0406 0.037 Uiso 1 calc R
C224 C 0.9266(7) 0.8545(8) 0.0446(5) 0.032(4) Uani 1 d U
H224 H 0.9148 0.8638 0.0189 0.039 Uiso 1 calc R
C225 C 0.8935(6) 0.8664(8) 0.0708(4) 0.026(3) Uani 1 d U
H225 H 0.8589 0.8832 0.0626 0.032 Uiso 1 calc R
C230 C 0.9738(6) 1.0226(8) 0.0961(4) 0.029(2) Uani 1 d U
H230 H 0.9747 0.9714 0.1066 0.035 Uiso 1 calc R
C300 C 0.6781(6) 1.2091(7) 0.1111(4) 0.023(3) Uani 1 d U
C301 C 0.6462(6) 1.2624(8) 0.0958(4) 0.036(4) Uani 1 d U
H301 H 0.6596 1.2930 0.0806 0.043 Uiso 1 calc R
C302 C 0.5957(7) 1.2696(10) 0.1031(5) 0.056(5) Uani 1 d U
H302 H 0.5744 1.3046 0.0919 0.068 Uiso 1 calc R
C303 C 0.5756(7) 1.2282(10) 0.1259(6) 0.053(5) Uani 1 d U
H303 H 0.5412 1.2341 0.1313 0.063 Uiso 1 calc R
C304 C 0.6089(8) 1.1749(11) 0.1415(6) 0.061(5) Uani 1 d U
H304 H 0.5961 1.1459 0.1578 0.073 Uiso 1 calc R
C305 C 0.6580(7) 1.1643(9) 0.1337(5) 0.046(5) Uani 1 d U
H305 H 0.6781 1.1273 0.1433 0.056 Uiso 1 calc R
C310 C 0.7414(7) 1.2121(8) 0.0516(4) 0.031(3) Uani 1 d U
C311 C 0.7828(7) 1.2407(9) 0.0379(4) 0.036(4) Uani 1 d U
H311 H 0.8124 1.2568 0.0551 0.043 Uiso 1 calc R
C312 C 0.7825(9) 1.2471(10) -0.0014(5) 0.052(5) Uani 1 d U
H312 H 0.8116 1.2658 -0.0101 0.063 Uiso 1 calc R
C313 C 0.7374(9) 1.2243(10) -0.0263(5) 0.051(5) Uani 1 d U
H313 H 0.7341 1.2308 -0.0524 0.061 Uiso 1 calc R
C314 C 0.6978(8) 1.1922(10) -0.0123(4) 0.052(5) Uani 1 d U
H314 H 0.6700 1.1725 -0.0295 0.062 Uiso 1 calc R
C315 C 0.6965(7) 1.1873(9) 0.0262(4) 0.037(4) Uani 1 d U
H315 H 0.6673 1.1684 0.0346 0.044 Uiso 1 calc R
C320 C 0.7859(7) 1.2627(8) 0.1276(4) 0.032(3) Uani 1 d U
C321 C 0.8230(7) 1.2453(9) 0.1613(5) 0.041(4) Uani 1 d U
H321 H 0.8286 1.2012 0.1685 0.049 Uiso 1 calc R
C322 C 0.8506(8) 1.2955(11) 0.1831(5) 0.059(5) Uani 1 d U
H322 H 0.8728 1.2845 0.2061 0.071 Uiso 1 calc R
C323 C 0.8468(9) 1.3588(11) 0.1726(6) 0.059(5) Uani 1 d U
H323 H 0.8680 1.3907 0.1871 0.071 Uiso 1 calc R
C324 C 0.8115(9) 1.3762(10) 0.1405(5) 0.063(5) Uani 1 d U
H324 H 0.8083 1.4205 0.1333 0.076 Uiso 1 calc R
C325 C 0.7796(8) 1.3286(9) 0.1178(5) 0.042(4) Uani 1 d U
H325 H 0.7546 1.3415 0.0964 0.051 Uiso 1 calc R
C400 C 0.7934(6) 0.9516(8) 0.2626(4) 0.025(3) Uani 1 d U
C401 C 0.8371(8) 0.9517(10) 0.2937(4) 0.053(5) Uani 1 d U
H401 H 0.8589 0.9889 0.2997 0.063 Uiso 1 calc R
C402 C 0.8469(7) 0.8921(10) 0.3157(5) 0.051(5) Uani 1 d U
H402 H 0.8750 0.8905 0.3367 0.062 Uiso 1 calc R
C403 C 0.8152(7) 0.8382(10) 0.3061(5) 0.046(4) Uani 1 d U
H403 H 0.8214 0.8002 0.3210 0.055 Uiso 1 calc R
C404 C 0.7747(8) 0.8386(9) 0.2752(5) 0.049(5) Uani 1 d U
H404 H 0.7545 0.8003 0.2685 0.058 Uiso 1 calc R
C405 C 0.7631(7) 0.8934(8) 0.2538(5) 0.043(4) Uani 1 d U
H405 H 0.7347 0.8928 0.2330 0.052 Uiso 1 calc R
C410 C 0.7219(7) 1.0674(8) 0.2535(4) 0.032(3) Uani 1 d U
C411 C 0.6975(6) 1.0396(8) 0.2807(4) 0.032(3) Uani 1 d U
H411 H 0.7094 0.9989 0.2911 0.038 Uiso 1 calc R
C412 C 0.6555(7) 1.0712(9) 0.2926(5) 0.043(4) Uani 1 d U
H412 H 0.6397 1.0517 0.3113 0.052 Uiso 1 calc R
C413 C 0.6365(6) 1.1314(9) 0.2774(5) 0.039(4) Uani 1 d U
H413 H 0.6078 1.1526 0.2854 0.047 Uiso 1 calc R
C414 C 0.6608(7) 1.1586(9) 0.2509(5) 0.041(4) Uani 1 d U
H414 H 0.6492 1.1996 0.2407 0.049 Uiso 1 calc R
C415 C 0.7039(6) 1.1260(9) 0.2380(4) 0.035(4) Uani 1 d U
H415 H 0.7195 1.1448 0.2190 0.042 Uiso 1 calc R
C420 C 0.8328(6) 1.0822(8) 0.2449(4) 0.029(3) Uani 1 d U
C421 C 0.8382(7) 1.1261(9) 0.2745(5) 0.044(4) Uani 1 d U
H421 H 0.8126 1.1272 0.2901 0.052 Uiso 1 calc R
C422 C 0.8823(8) 1.1691(11) 0.2812(6) 0.065(6) Uani 1 d U
H422 H 0.8850 1.2000 0.3008 0.079 Uiso 1 calc R
C423 C 0.9209(8) 1.1672(10) 0.2603(6) 0.056(5) Uani 1 d U
H423 H 0.9506 1.1953 0.2657 0.067 Uiso 1 calc R
C424 C 0.9161(7) 1.1235(10) 0.2307(5) 0.047(4) Uani 1 d U
H424 H 0.9422 1.1226 0.2156 0.057 Uiso 1 calc R
C425 C 0.8722(6) 1.0804(9) 0.2231(5) 0.036(4) Uani 1 d U
H425 H 0.8696 1.0502 0.2033 0.043 Uiso 1 calc R
C500 C 0.1802(7) 0.2963(8) 0.1259(4) 0.023(3) Uani 1 d U
C501 C 0.2341(6) 0.3069(8) 0.1236(4) 0.024(3) Uani 1 d U
H501 H 0.2469 0.3495 0.1214 0.028 Uiso 1 calc R
C502 C 0.2682(7) 0.2529(8) 0.1249(5) 0.039(4) Uani 1 d U
H502 H 0.3040 0.2589 0.1227 0.047 Uiso 1 calc R
C503 C 0.2486(7) 0.1896(9) 0.1294(5) 0.042(4) Uani 1 d U
H503 H 0.2720 0.1536 0.1312 0.050 Uiso 1 calc R
C504 C 0.1952(7) 0.1792(8) 0.1313(5) 0.038(4) Uani 1 d U
H504 H 0.1821 0.1367 0.1336 0.046 Uiso 1 calc R
C505 C 0.1615(6) 0.2338(8) 0.1295(4) 0.028(3) Uani 1 d U
H505 H 0.1254 0.2277 0.1309 0.033 Uiso 1 calc R
C510 C 0.0980(6) 0.3656(8) 0.0713(4) 0.023(3) Uani 1 d U
C511 C 0.0867(7) 0.3063(9) 0.0519(5) 0.045(5) Uani 1 d U
H511 H 0.0965 0.2658 0.0635 0.054 Uiso 1 calc R
C512 C 0.0602(7) 0.3106(10) 0.0141(4) 0.045(4) Uani 1 d U
H512 H 0.0525 0.2713 0.0005 0.054 Uiso 1 calc R
C513 C 0.0444(7) 0.3694(10) -0.0047(5) 0.042(4) Uani 1 d U
H513 H 0.0261 0.3697 -0.0298 0.051 Uiso 1 calc R
C514 C 0.0566(6) 0.4264(9) 0.0149(4) 0.040(4) Uani 1 d U
H514 H 0.0474 0.4665 0.0026 0.048 Uiso 1 calc R
C515 C 0.0822(6) 0.4267(8) 0.0525(4) 0.029(4) Uani 1 d U
H515 H 0.0891 0.4665 0.0656 0.035 Uiso 1 calc R
C520 C 0.0853(6) 0.3492(7) 0.1492(4) 0.022(3) Uani 1 d U
C521 C 0.0316(6) 0.3315(8) 0.1355(4) 0.028(3) Uani 1 d U
H521 H 0.0198 0.3266 0.1094 0.034 Uiso 1 calc R
C522 C -0.0052(7) 0.3208(9) 0.1594(5) 0.043(4) Uani 1 d U
H522 H -0.0413 0.3114 0.1496 0.052 Uiso 1 calc R
C523 C 0.0134(8) 0.3244(9) 0.1972(5) 0.042(4) Uani 1 d U
H523 H -0.0101 0.3144 0.2134 0.051 Uiso 1 calc R
C524 C 0.0656(8) 0.3422(9) 0.2129(5) 0.044(4) Uani 1 d U
H524 H 0.0764 0.3470 0.2391 0.053 Uiso 1 calc R
C525 C 0.1016(7) 0.3530(8) 0.1889(4) 0.031(4) Uani 1 d U
H525 H 0.1374 0.3630 0.1993 0.037 Uiso 1 calc R
C580 C 0.0355(6) 0.5836(9) 0.1064(4) 0.034(3) Uani 1 d U
H580 H 0.0503 0.5819 0.0795 0.041 Uiso 1 calc R
C600 C 0.2128(6) 0.4195(8) 0.0022(4) 0.031(3) Uani 1 d U
C601 C 0.1726(7) 0.4048(9) -0.0298(4) 0.041(4) Uani 1 d U
H601 H 0.1528 0.4389 -0.0434 0.049 Uiso 1 calc R
C602 C 0.1621(7) 0.3389(10) -0.0415(5) 0.051(5) Uani 1 d U
H602 H 0.1346 0.3287 -0.0621 0.061 Uiso 1 calc R
C603 C 0.1937(8) 0.2894(10) -0.0217(5) 0.056(5) Uani 1 d U
H603 H 0.1885 0.2458 -0.0299 0.067 Uiso 1 calc R
C604 C 0.2310(9) 0.3031(10) 0.0087(5) 0.060(5) Uani 1 d U
H604 H 0.2505 0.2684 0.0219 0.072 Uiso 1 calc R
C605 C 0.2421(8) 0.3667(9) 0.0214(5) 0.052(5) Uani 1 d U
H605 H 0.2689 0.3746 0.0427 0.063 Uiso 1 calc R
C610 C 0.1712(6) 0.5579(8) -0.0013(4) 0.031(3) Uani 1 d U
C611 C 0.1621(7) 0.5722(9) -0.0396(4) 0.040(4) Uani 1 d U
H611 H 0.1845 0.5549 -0.0550 0.048 Uiso 1 calc R
C612 C 0.1198(7) 0.6120(9) -0.0546(5) 0.042(4) Uani 1 d U
H612 H 0.1134 0.6226 -0.0803 0.050 Uiso 1 calc R
C613 C 0.0860(7) 0.6369(9) -0.0314(5) 0.046(4) Uani 1 d U
H613 H 0.0571 0.6641 -0.0417 0.056 Uiso 1 calc R
C614 C 0.0953(6) 0.6214(9) 0.0062(5) 0.040(4) Uani 1 d U
H614 H 0.0726 0.6382 0.0216 0.048 Uiso 1 calc R
C615 C 0.1390(6) 0.5801(8) 0.0220(4) 0.030(4) Uani 1 d U
H615 H 0.1455 0.5687 0.0476 0.036 Uiso 1 calc R
C620 C 0.2840(7) 0.5334(9) -0.0017(4) 0.033(3) Uani 1 d U
C621 C 0.2989(7) 0.5968(10) 0.0049(5) 0.045(4) Uani 1 d U
H621 H 0.2793 0.6236 0.0185 0.053 Uiso 1 calc R
C622 C 0.3440(8) 0.6238(10) -0.0084(5) 0.054(5) Uani 1 d U
H622 H 0.3528 0.6683 -0.0048 0.065 Uiso 1 calc R
C623 C 0.3731(9) 0.5846(11) -0.0262(6) 0.063(5) Uani 1 d U
H623 H 0.4031 0.6019 -0.0343 0.076 Uiso 1 calc R
C624 C 0.3606(9) 0.5203(12) -0.0329(6) 0.070(5) Uani 1 d U
H624 H 0.3813 0.4943 -0.0460 0.084 Uiso 1 calc R
C625 C 0.3152(8) 0.4918(11) -0.0196(5) 0.055(4) Uani 1 d U
H625 H 0.3070 0.4471 -0.0229 0.066 Uiso 1 calc R
C670 C 0.4205(7) 0.4962(11) 0.0694(5) 0.057(3) Uani 1 d U
H670 H 0.4003 0.5328 0.0487 0.068 Uiso 1 calc R
C700 C 0.3608(6) 0.4080(8) 0.2404(4) 0.027(3) Uani 1 d U
C701 C 0.3776(7) 0.3653(8) 0.2162(5) 0.037(4) Uani 1 d U
H701 H 0.3656 0.3709 0.1902 0.045 Uiso 1 calc R
C702 C 0.4123(7) 0.3128(9) 0.2291(6) 0.052(5) Uani 1 d U
H702 H 0.4235 0.2843 0.2118 0.062 Uiso 1 calc R
C703 C 0.4294(8) 0.3038(11) 0.2663(7) 0.065(6) Uani 1 d U
H703 H 0.4520 0.2683 0.2748 0.078 Uiso 1 calc R
C704 C 0.4141(8) 0.3461(10) 0.2921(6) 0.058(5) Uani 1 d U
H704 H 0.4275 0.3404 0.3180 0.069 Uiso 1 calc R
C705 C 0.3785(8) 0.3973(9) 0.2795(5) 0.051(5) Uani 1 d U
H705 H 0.3663 0.4246 0.2970 0.061 Uiso 1 calc R
C710 C 0.3615(6) 0.5506(8) 0.2397(5) 0.036(3) Uani 1 d U
C711 C 0.3905(7) 0.5818(9) 0.2155(6) 0.047(4) Uani 1 d U
H711 H 0.3865 0.5670 0.1905 0.056 Uiso 1 calc R
C712 C 0.4251(9) 0.6339(11) 0.2272(8) 0.080(6) Uani 1 d U
H712 H 0.4431 0.6563 0.2107 0.096 Uiso 1 calc R
C713 C 0.4315(9) 0.6519(12) 0.2682(8) 0.081(7) Uani 1 d U
H713 H 0.4565 0.6841 0.2783 0.098 Uiso 1 calc R
C714 C 0.4021(10) 0.6227(11) 0.2902(7) 0.073(6) Uani 1 d U
H714 H 0.4049 0.6376 0.3151 0.088 Uiso 1 calc R
C715 C 0.3673(8) 0.5708(9) 0.2779(5) 0.053(5) Uani 1 d U
H715 H 0.3483 0.5498 0.2944 0.064 Uiso 1 calc R
C720 C 0.2622(6) 0.4806(9) 0.2456(4) 0.030(3) Uani 1 d U
C721 C 0.2333(7) 0.5388(9) 0.2462(4) 0.036(4) Uani 1 d U
H721 H 0.2468 0.5779 0.2380 0.043 Uiso 1 calc R
C722 C 0.1854(8) 0.5400(11) 0.2586(5) 0.052(4) Uani 1 d U
H722 H 0.1664 0.5796 0.2581 0.062 Uiso 1 calc R
C723 C 0.1651(8) 0.4842(11) 0.2717(5) 0.055(4) Uani 1 d U
H723 H 0.1333 0.4861 0.2812 0.066 Uiso 1 calc R
C724 C 0.1914(7) 0.4255(11) 0.2710(5) 0.049(4) Uani 1 d U
H724 H 0.1764 0.3866 0.2783 0.059 Uiso 1 calc R
C725 C 0.2415(7) 0.4242(9) 0.2591(4) 0.037(3) Uani 1 d U
H725 H 0.2608 0.3848 0.2603 0.044 Uiso 1 calc R
C800 C 0.2435(6) 0.7207(8) 0.1954(4) 0.028(3) Uani 1 d U
C801 C 0.2938(7) 0.7264(8) 0.2181(4) 0.036(4) Uani 1 d U
H801 H 0.3246 0.7241 0.2074 0.043 Uiso 1 calc R
C802 C 0.2988(8) 0.7358(9) 0.2574(5) 0.046(4) Uani 1 d U
H802 H 0.3328 0.7404 0.2728 0.056 Uiso 1 calc R
C803 C 0.2527(8) 0.7380(10) 0.2731(4) 0.047(5) Uani 1 d U
H803 H 0.2552 0.7447 0.2991 0.056 Uiso 1 calc R
C804 C 0.2020(7) 0.7300(9) 0.2491(4) 0.039(4) Uani 1 d U
H804 H 0.1712 0.7305 0.2598 0.047 Uiso 1 calc R
C805 C 0.1957(6) 0.7215(8) 0.2110(4) 0.028(3) Uani 1 d U
H805 H 0.1617 0.7164 0.1958 0.034 Uiso 1 calc R
C810 C 0.1857(6) 0.7604(7) 0.1185(4) 0.023(3) Uani 1 d U
C811 C 0.1576(6) 0.7434(8) 0.0839(4) 0.028(3) Uani 1 d U
H811 H 0.1604 0.7006 0.0749 0.034 Uiso 1 calc R
C812 C 0.1250(7) 0.7882(9) 0.0619(4) 0.038(4) Uani 1 d U
H812 H 0.1058 0.7761 0.0380 0.046 Uiso 1 calc R
C813 C 0.1211(7) 0.8499(10) 0.0751(5) 0.046(4) Uani 1 d U
H813 H 0.0996 0.8811 0.0602 0.056 Uiso 1 calc R
C814 C 0.1489(8) 0.8674(9) 0.1109(6) 0.052(5) Uani 1 d U
H814 H 0.1457 0.9101 0.1199 0.063 Uiso 1 calc R
C815 C 0.1810(7) 0.8227(8) 0.1331(5) 0.043(4) Uani 1 d U
H815 H 0.1991 0.8338 0.1574 0.051 Uiso 1 calc R
C820 C 0.2992(6) 0.7231(8) 0.1313(4) 0.029(3) Uani 1 d U
C821 C 0.3208(7) 0.7862(9) 0.1370(5) 0.042(4) Uani 1 d U
H821 H 0.3027 0.8181 0.1485 0.050 Uiso 1 calc R
C822 C 0.3680(7) 0.8021(10) 0.1263(5) 0.048(4) Uani 1 d U
H822 H 0.3822 0.8445 0.1306 0.058 Uiso 1 calc R
C823 C 0.3948(8) 0.7551(10) 0.1090(6) 0.057(5) Uani 1 d U
H823 H 0.4272 0.7659 0.1017 0.068 Uiso 1 calc R
C824 C 0.3735(7) 0.6917(10) 0.1023(6) 0.061(5) Uani 1 d U
H824 H 0.3906 0.6609 0.0894 0.073 Uiso 1 calc R
C825 C 0.3282(7) 0.6749(10) 0.1145(5) 0.047(4) Uani 1 d U
H825 H 0.3158 0.6315 0.1120 0.056 Uiso 1 calc R
Au1 Au 0.71182(2) 0.97825(3) 0.098411(15) 0.02502(16) Uani 1 d U
Au2 Au 0.82417(2) 0.97631(3) 0.126837(15) 0.02190(15) Uani 1 d U
Au3 Au 0.77861(2) 1.09199(3) 0.116175(15) 0.02267(15) Uani 1 d U
Au4 Au 0.74652(2) 1.00382(3) 0.170256(15) 0.02221(15) Uani 1 d U
Au5 Au 0.17667(2) 0.46894(3) 0.131877(15) 0.02143(15) Uani 1 d U
Au6 Au 0.25048(2) 0.50130(3) 0.085045(15) 0.02371(15) Uani 1 d U
Au7 Au 0.28868(2) 0.48776(3) 0.157851(15) 0.02388(16) Uani 1 d U
Au8 Au 0.21288(2) 0.59055(3) 0.136169(15) 0.02034(14) Uani 1 d U
B141 B 0.5669(8) 0.9910(10) 0.1784(5) 0.037(3) Uani 1 d U
H141 H 0.5713 1.0448 0.1827 0.044 Uiso 1 calc R
B142 B 0.5509(7) 0.9520(10) 0.1317(5) 0.032(3) Uani 1 d U
H142 H 0.5429 0.9800 0.1049 0.039 Uiso 1 calc R
B143 B 0.5806(8) 0.8703(10) 0.1353(5) 0.031(3) Uani 1 d U
H143 H 0.5922 0.8430 0.1116 0.037 Uiso 1 calc R
B144 B 0.6175(7) 0.8638(10) 0.1864(5) 0.032(3) Uani 1 d U
H144 H 0.6547 0.8351 0.1960 0.039 Uiso 1 calc R
B145 B 0.5372(8) 0.9453(11) 0.2116(6) 0.040(3) Uani 1 d U
H145 H 0.5233 0.9684 0.2358 0.048 Uiso 1 calc R
B146 B 0.5055(8) 0.9567(10) 0.1630(6) 0.039(3) Uani 1 d U
H146 H 0.4697 0.9888 0.1558 0.047 Uiso 1 calc R
B147 B 0.5124(8) 0.8821(10) 0.1370(5) 0.036(3) Uani 1 d U
H147 H 0.4812 0.8647 0.1132 0.044 Uiso 1 calc R
B148 B 0.5506(8) 0.8262(10) 0.1702(5) 0.033(3) Uani 1 d U
H148 H 0.5448 0.7722 0.1681 0.040 Uiso 1 calc R
B149 B 0.5667(8) 0.8660(10) 0.2135(5) 0.035(3) Uani 1 d U
H149 H 0.5719 0.8365 0.2398 0.042 Uiso 1 calc R
B150 B 0.5028(8) 0.8781(10) 0.1858(5) 0.033(3) Uani 1 d U
H150 H 0.4655 0.8583 0.1932 0.040 Uiso 1 calc R
B231 B 0.9751(7) 1.0867(10) 0.1267(5) 0.029(3) Uani 1 d U
H231 H 0.9763 1.0792 0.1572 0.034 Uiso 1 calc R
B232 B 0.9417(7) 1.1572(10) 0.1007(5) 0.032(3) Uani 1 d U
H232 H 0.9230 1.1979 0.1139 0.038 Uiso 1 calc R
B233 B 0.9176(8) 1.1277(10) 0.0519(5) 0.032(3) Uani 1 d U
H233 H 0.8827 1.1491 0.0324 0.039 Uiso 1 calc R
B234 B 0.9379(8) 1.0404(10) 0.0519(5) 0.032(3) Uani 1 d U
H234 H 0.9155 1.0024 0.0332 0.039 Uiso 1 calc R
B235 B 1.0135(7) 1.1479(10) 0.1102(5) 0.031(3) Uani 1 d U
H235 H 1.0389 1.1821 0.1299 0.037 Uiso 1 calc R
B236 B 0.9778(7) 1.1729(10) 0.0644(6) 0.035(3) Uani 1 d U
H236 H 0.9801 1.2236 0.0537 0.042 Uiso 1 calc R
B237 B 0.9736(8) 1.1023(10) 0.0332(5) 0.037(3) Uani 1 d U
H237 H 0.9727 1.1057 0.0024 0.045 Uiso 1 calc R
B238 B 1.0093(8) 1.0380(11) 0.0622(5) 0.036(3) Uani 1 d U
H238 H 1.0321 1.0000 0.0499 0.044 Uiso 1 calc R
B239 B 1.0327(8) 1.0668(10) 0.1085(5) 0.034(3) Uani 1 d U
H239 H 1.0700 1.0477 0.1265 0.041 Uiso 1 calc R
B240 B 1.0335(8) 1.1194(10) 0.0702(5) 0.034(3) Uani 1 d U
H240 H 1.0718 1.1359 0.0628 0.041 Uiso 1 calc R
B581 B 0.0249(7) 0.5144(10) 0.1307(5) 0.029(3) Uani 1 d U
H581 H 0.0341 0.4666 0.1187 0.035 Uiso 1 calc R
B582 B 0.0347(7) 0.5243(10) 0.1807(5) 0.032(3) Uani 1 d U
H582 H 0.0481 0.4849 0.2016 0.038 Uiso 1 calc R
B583 B 0.0524(7) 0.6124(9) 0.1900(5) 0.029(3) Uani 1 d U
H583 H 0.0766 0.6310 0.2168 0.034 Uiso 1 calc R
B584 B 0.0500(7) 0.6501(10) 0.1404(5) 0.026(2) Uani 1 d U
H584 H 0.0729 0.6942 0.1349 0.032 Uiso 1 calc R
B585 B -0.0142(8) 0.5803(10) 0.1865(5) 0.037(3) Uani 1 d U
H585 H -0.0307 0.5782 0.2128 0.044 Uiso 1 calc R
B586 B -0.0077(7) 0.6580(9) 0.1646(5) 0.026(3) Uani 1 d U
H586 H -0.0195 0.7053 0.1758 0.031 Uiso 1 calc R
B587 B -0.0152(7) 0.6393(9) 0.1149(4) 0.026(3) Uani 1 d U
H587 H -0.0316 0.6766 0.0935 0.031 Uiso 1 calc R
B588 B -0.0323(7) 0.5558(9) 0.1071(5) 0.030(3) Uani 1 d U
H588 H -0.0600 0.5383 0.0814 0.036 Uiso 1 calc R
B589 B -0.0308(8) 0.5171(10) 0.1521(6) 0.038(3) Uani 1 d U
H589 H -0.0566 0.4743 0.1551 0.046 Uiso 1 calc R
B590 B -0.0552(7) 0.5999(9) 0.1424(5) 0.031(3) Uani 1 d U
H590 H -0.0985 0.6115 0.1394 0.037 Uiso 1 calc R
B671 B 0.4424(8) 0.5141(11) 0.1176(6) 0.045(3) Uani 1 d U
H671 H 0.4352 0.5623 0.1299 0.054 Uiso 1 calc R
B672 B 0.4456(7) 0.4434(10) 0.1430(6) 0.033(3) Uani 1 d U
H672 H 0.4417 0.4447 0.1730 0.039 Uiso 1 calc R
B673 B 0.4211(7) 0.3755(11) 0.1137(5) 0.035(3) Uani 1 d U
H673 H 0.4019 0.3313 0.1231 0.042 Uiso 1 calc R
B674 B 0.4049(8) 0.4103(13) 0.0658(6) 0.048(3) Uani 1 d U
H674 H 0.3739 0.3893 0.0430 0.058 Uiso 1 calc R
B675 B 0.5052(8) 0.4737(11) 0.1324(6) 0.046(4) Uani 1 d U
H675 H 0.5385 0.4941 0.1537 0.055 Uiso 1 calc R
B676 B 0.4874(9) 0.5067(13) 0.0881(7) 0.060(4) Uani 1 d U
H676 H 0.5088 0.5507 0.0806 0.072 Uiso 1 calc R
B677 B 0.4651(9) 0.4415(13) 0.0544(6) 0.052(4) Uani 1 d U
H677 H 0.4723 0.4405 0.0251 0.063 Uiso 1 calc R
B678 B 0.4650(8) 0.3686(11) 0.0817(5) 0.040(3) Uani 1 d U
H678 H 0.4718 0.3198 0.0698 0.047 Uiso 1 calc R
B679 B 0.4906(7) 0.3890(10) 0.1302(5) 0.034(3) Uani 1 d U
H679 H 0.5140 0.3537 0.1502 0.041 Uiso 1 calc R
B680 B 0.5192(8) 0.4299(11) 0.0946(6) 0.041(4) Uani 1 d U
H680 H 0.5611 0.4218 0.0909 0.050 Uiso 1 calc R
P1 P 0.67851(17) 0.9487(2) 0.03639(11) 0.0333(11) Uani 1 d U
P2 P 0.86587(17) 0.8757(2) 0.14104(11) 0.0275(10) Uani 1 d U
P3 P 0.74603(18) 1.1970(2) 0.10187(11) 0.0250(10) Uani 1 d U
P4 P 0.77532(17) 1.0258(2) 0.23422(10) 0.0252(10) Uani 1 d U
P5 P 0.13411(17) 0.3676(2) 0.12004(11) 0.0236(9) Uani 1 d U
P6 P 0.22869(17) 0.5024(2) 0.01917(10) 0.0281(10) Uani 1 d U
P7 P 0.32028(17) 0.4796(2) 0.22249(11) 0.0297(10) Uani 1 d U
P8 P 0.23495(16) 0.7011(2) 0.14452(11) 0.0237(9) Uani 1 d U
Sn14 Sn 0.64269(5) 0.95429(6) 0.15270(3) 0.0328(3) Uani 1 d U
Sn23 Sn 0.88484(5) 1.06641(6) 0.09684(3) 0.0347(3) Uani 1 d U
Sn58 Sn 0.11099(4) 0.56397(6) 0.15561(3) 0.0298(3) Uani 1 d U
Sn67 Sn 0.35877(5) 0.46275(7) 0.10751(3) 0.0397(3) Uani 1 d U
C10 C 0.4649(7) 0.1175(10) 0.2051(5) 0.055(5) Uiso 1 d U
H10A H 0.4765 0.0839 0.1890 0.065 Uiso 1 calc R
H10B H 0.4681 0.0989 0.2304 0.065 Uiso 1 calc R
C20 C 0.2197(12) 0.4815(17) 0.3931(8) 0.123(11) Uiso 1 d U
H20A H 0.2287 0.4363 0.4010 0.148 Uiso 1 calc R
H20B H 0.2276 0.5092 0.4156 0.148 Uiso 1 calc R
C30 C 0.4235(8) 0.1810(11) 0.0949(6) 0.068(6) Uiso 1 d U
H30A H 0.4282 0.2011 0.1200 0.082 Uiso 1 calc R
H30B H 0.4347 0.2132 0.0779 0.082 Uiso 1 calc R
C40 C 0.2976(8) 0.4865(13) -0.1265(7) 0.024(7) Uiso 0.50 d PDU
H40A H 0.3095 0.5304 -0.1178 0.029 Uiso 1 calc R
H40B H 0.2833 0.4903 -0.1536 0.029 Uiso 1 calc R
C50 C 0.4866(11) 0.6800(10) 0.0365(5) 0.017(6) Uiso 0.50 d PDU
H50A H 0.4599 0.6496 0.0429 0.020 Uiso 1 calc R
H50B H 0.5119 0.6538 0.0253 0.020 Uiso 1 calc R
Cl11 Cl 0.3982(2) 0.1369(3) 0.18761(16) 0.0741(16) Uiso 1 d U
Cl12 Cl 0.5076(3) 0.1856(3) 0.20726(17) 0.0806(17) Uiso 1 d U
Cl21 Cl 0.1526(3) 0.4858(4) 0.3747(2) 0.106(2) Uiso 1 d U
Cl22 Cl 0.2619(3) 0.5066(4) 0.36087(18) 0.097(2) Uiso 1 d U
Cl31 Cl 0.4655(2) 0.1117(3) 0.09744(15) 0.0728(16) Uiso 1 d U
Cl32 Cl 0.3566(2) 0.1635(3) 0.07948(16) 0.0781(17) Uiso 1 d U
Cl41 Cl 0.2457(5) 0.4694(7) -0.1067(3) 0.085(4) Uiso 0.50 d PDU
Cl42 Cl 0.3538(7) 0.4401(10) -0.1223(5) 0.150(7) Uiso 0.50 d PDU
Cl51 Cl 0.5191(5) 0.7104(6) 0.0753(3) 0.072(3) Uiso 0.50 d PDU
Cl52 Cl 0.4528(5) 0.7335(6) 0.0008(3) 0.079(3) Uiso 0.50 d PDU

loop_
_atom_site_aniso_label
_atom_site_aniso_U_11
_atom_site_aniso_U_22
_atom_site_aniso_U_33
_atom_site_aniso_U_23
_atom_site_aniso_U_13
_atom_site_aniso_U_12
C100 0.020(7) 0.066(9) 0.026(6) 0.002(7) -0.001(5) 0.000(6)
C101 0.035(10) 0.093(15) 0.046(8) -0.005(9) 0.000(7) 0.024(8)
C102 0.042(11) 0.118(17) 0.047(8) -0.008(10) -0.004(8) 0.033(9)
C103 0.055(12) 0.094(16) 0.051(9) 0.024(10) 0.009(9) 0.022(10)
C104 0.064(13) 0.068(13) 0.034(8) 0.004(8) -0.007(7) 0.010(9)
C105 0.038(10) 0.064(12) 0.028(6) -0.001(7) -0.005(6) 0.000(8)
C110 0.028(7) 0.036(8) 0.020(6) -0.016(6) -0.004(5) -0.003(6)
C111 0.042(10) 0.038(8) 0.045(9) -0.005(7) 0.005(7) 0.001(7)
C112 0.047(10) 0.067(11) 0.034(9) 0.001(8) 0.002(7) -0.016(9)
C113 0.045(11) 0.096(13) 0.018(8) -0.003(8) 0.003(7) 0.000(8)
C114 0.021(9) 0.077(11) 0.049(10) -0.023(9) -0.004(6) 0.017(8)
C115 0.040(9) 0.042(9) 0.031(8) -0.010(7) 0.006(6) 0.018(7)
C120 0.055(11) 0.051(7) 0.034(9) -0.014(7) 0.014(7) -0.013(7)
C121 0.058(11) 0.069(10) 0.047(10) 0.004(9) 0.009(8) -0.035(9)
C122 0.119(16) 0.080(12) 0.054(12) 0.005(11) -0.011(11) -0.062(11)
C123 0.129(18) 0.061(11) 0.070(14) -0.003(10) 0.022(12) -0.047(11)
C124 0.102(15) 0.052(8) 0.090(15) 0.004(11) 0.024(11) -0.011(11)
C125 0.066(12) 0.053(8) 0.067(12) -0.007(9) 0.011(9) -0.006(9)
C140 0.023(5) 0.051(8) 0.024(5) 0.000(5) 0.002(4) -0.007(5)
C200 0.031(7) 0.020(6) 0.037(8) 0.011(6) 0.013(6) 0.008(5)
C201 0.014(8) 0.028(7) 0.067(11) -0.007(8) 0.015(7) 0.004(6)
C202 0.044(10) 0.021(8) 0.073(12) -0.011(8) 0.022(9) -0.001(7)
C203 0.056(10) 0.027(8) 0.088(13) 0.005(9) 0.047(10) -0.002(8)
C204 0.051(11) 0.034(10) 0.147(17) 0.007(12) 0.056(12) 0.008(8)
C205 0.043(10) 0.030(9) 0.098(13) -0.010(10) 0.047(10) 0.009(7)
C210 0.031(9) 0.029(9) 0.028(6) -0.008(5) 0.003(5) 0.020(6)
C211 0.052(11) 0.052(11) 0.030(7) 0.003(6) 0.012(7) 0.013(8)
C212 0.051(12) 0.071(13) 0.033(7) 0.010(8) 0.004(8) 0.024(8)
C213 0.043(11) 0.097(15) 0.028(8) -0.003(8) -0.007(8) 0.015(9)
C214 0.047(11) 0.063(12) 0.042(8) -0.009(7) -0.002(8) 0.010(8)
C215 0.030(9) 0.050(10) 0.040(7) -0.001(7) 0.002(7) 0.008(7)
C220 0.028(7) 0.026(9) 0.037(6) -0.003(7) 0.011(5) 0.006(6)
C221 0.028(8) 0.019(9) 0.032(7) 0.011(6) 0.016(5) 0.011(7)
C222 0.017(8) 0.042(10) 0.036(7) 0.008(7) 0.017(5) -0.001(7)
C223 0.037(8) 0.029(10) 0.031(7) -0.005(7) 0.021(7) 0.009(7)
C224 0.036(9) 0.024(9) 0.037(7) -0.001(7) 0.010(6) 0.005(7)
C225 0.010(7) 0.027(9) 0.041(6) -0.006(7) 0.003(5) 0.000(6)
C230 0.031(5) 0.026(6) 0.033(6) 0.002(5) 0.011(5) 0.004(4)
C300 0.021(6) 0.017(8) 0.028(7) -0.002(6) 0.002(5) 0.004(5)
C301 0.026(7) 0.032(9) 0.047(9) 0.023(7) 0.001(7) 0.007(7)
C302 0.029(9) 0.064(13) 0.072(12) 0.025(9) 0.001(8) 0.027(9)
C303 0.013(9) 0.066(13) 0.082(13) 0.002(9) 0.014(8) 0.011(7)
C304 0.035(10) 0.059(12) 0.096(14) 0.026(10) 0.031(9) 0.013(9)
C305 0.030(8) 0.042(11) 0.073(12) 0.033(8) 0.024(8) 0.020(8)
C310 0.039(9) 0.031(9) 0.023(5) 0.011(5) 0.004(5) 0.004(7)
C311 0.028(8) 0.048(11) 0.031(6) 0.001(7) 0.007(6) 0.004(7)
C312 0.071(12) 0.057(12) 0.034(8) 0.012(8) 0.022(7) 0.013(9)
C313 0.082(13) 0.060(13) 0.013(7) 0.006(7) 0.013(6) 0.023(9)
C314 0.062(11) 0.070(13) 0.019(6) -0.002(8) -0.003(7) 0.017(9)
C315 0.034(9) 0.049(11) 0.028(6) 0.004(7) 0.004(6) 0.004(7)
C320 0.035(8) 0.036(6) 0.030(7) 0.001(6) 0.019(6) -0.011(7)
C321 0.025(10) 0.043(9) 0.052(9) -0.002(7) 0.002(7) -0.005(8)
C322 0.058(12) 0.066(10) 0.050(10) -0.009(8) 0.003(8) -0.024(10)
C323 0.068(13) 0.054(9) 0.060(11) -0.020(9) 0.028(8) -0.024(11)
C324 0.113(16) 0.043(9) 0.040(9) -0.014(7) 0.031(9) -0.027(10)
C325 0.062(12) 0.032(7) 0.041(9) -0.006(6) 0.028(7) 0.002(8)
C400 0.024(8) 0.035(6) 0.018(6) -0.010(5) 0.009(5) -0.001(5)
C401 0.055(11) 0.058(10) 0.034(9) 0.007(7) -0.019(7) 0.000(8)
C402 0.041(11) 0.063(11) 0.043(10) 0.015(8) -0.008(8) 0.000(8)
C403 0.037(11) 0.061(10) 0.040(9) 0.018(8) 0.011(7) 0.001(8)
C404 0.054(12) 0.041(9) 0.047(10) 0.010(7) 0.000(7) -0.005(8)
C405 0.047(11) 0.031(8) 0.046(9) 0.010(7) -0.007(8) -0.005(7)
C410 0.030(7) 0.029(8) 0.040(8) -0.006(6) 0.015(6) -0.007(6)
C411 0.023(8) 0.031(9) 0.045(9) 0.002(6) 0.013(6) -0.006(6)
C412 0.040(10) 0.050(10) 0.045(10) -0.006(7) 0.022(7) 0.000(8)
C413 0.017(9) 0.063(11) 0.042(9) -0.009(7) 0.018(6) 0.015(8)
C414 0.038(10) 0.038(10) 0.054(10) -0.006(7) 0.026(7) 0.002(7)
C415 0.027(9) 0.054(10) 0.029(8) 0.010(7) 0.016(6) 0.006(7)
C420 0.027(7) 0.039(8) 0.021(7) -0.010(6) 0.005(5) -0.004(6)
C421 0.028(9) 0.065(12) 0.039(9) -0.029(7) 0.007(7) -0.014(7)
C422 0.033(11) 0.076(14) 0.092(13) -0.050(11) 0.020(8) -0.020(9)
C423 0.027(10) 0.056(12) 0.086(13) -0.021(9) 0.018(8) -0.006(9)
C424 0.028(9) 0.056(12) 0.060(11) -0.009(8) 0.013(8) -0.007(8)
C425 0.026(8) 0.039(10) 0.047(9) -0.003(7) 0.018(6) -0.001(7)
C500 0.035(7) 0.024(5) 0.015(7) 0.005(6) 0.014(6) 0.005(5)
C501 0.034(7) 0.020(7) 0.022(7) 0.002(6) 0.017(7) -0.002(5)
C502 0.029(8) 0.034(8) 0.052(10) 0.013(8) 0.002(8) 0.000(6)
C503 0.030(8) 0.024(7) 0.068(11) 0.004(8) 0.004(8) 0.013(7)
C504 0.040(8) 0.015(7) 0.062(10) -0.006(8) 0.012(8) -0.010(6)
C505 0.020(8) 0.025(6) 0.040(9) 0.004(7) 0.011(7) -0.003(5)
C510 0.021(8) 0.026(7) 0.023(5) 0.003(5) 0.005(5) 0.001(6)
C511 0.057(11) 0.032(8) 0.040(8) -0.006(6) -0.004(8) -0.018(9)
C512 0.043(11) 0.058(9) 0.032(8) -0.020(7) 0.003(7) -0.003(9)
C513 0.031(10) 0.068(11) 0.029(8) -0.009(6) 0.011(7) 0.006(9)
C514 0.026(9) 0.054(9) 0.033(8) 0.008(6) -0.012(7) 0.000(8)
C515 0.038(9) 0.030(7) 0.021(6) -0.001(5) 0.011(6) 0.009(7)
C520 0.032(6) 0.013(8) 0.023(5) 0.002(6) 0.009(5) 0.005(5)
C521 0.025(7) 0.027(9) 0.029(7) -0.002(7) -0.002(5) -0.012(7)
C522 0.029(8) 0.038(11) 0.067(9) -0.001(9) 0.017(7) -0.002(8)
C523 0.043(9) 0.037(11) 0.058(8) 0.020(9) 0.035(7) 0.008(8)
C524 0.056(10) 0.047(11) 0.035(8) 0.008(8) 0.024(6) 0.001(9)
C525 0.026(8) 0.039(10) 0.023(6) 0.010(7) -0.002(5) -0.005(8)
C580 0.027(5) 0.054(9) 0.022(5) 0.000(5) 0.005(4) -0.001(5)
C600 0.021(8) 0.039(6) 0.031(7) -0.010(6) 0.003(6) 0.004(6)
C601 0.041(10) 0.052(8) 0.030(8) -0.009(7) 0.007(6) -0.003(8)
C602 0.029(10) 0.058(10) 0.061(11) -0.033(8) 0.000(8) 0.000(8)
C603 0.057(13) 0.049(10) 0.059(11) -0.030(8) 0.006(8) 0.004(9)
C604 0.079(14) 0.035(7) 0.058(11) -0.018(8) -0.006(9) 0.000(9)
C605 0.072(13) 0.032(7) 0.046(10) -0.009(7) -0.006(8) 0.005(8)
C610 0.031(7) 0.031(8) 0.030(6) -0.001(6) 0.005(6) 0.009(6)
C611 0.034(9) 0.061(12) 0.028(7) 0.013(7) 0.014(6) 0.015(7)
C612 0.039(10) 0.051(11) 0.031(8) 0.011(7) -0.005(6) 0.000(7)
C613 0.042(10) 0.050(12) 0.045(8) 0.016(8) 0.000(7) 0.017(8)
C614 0.020(9) 0.055(11) 0.047(8) 0.012(8) 0.008(7) 0.009(7)
C615 0.031(9) 0.034(10) 0.027(7) 0.004(6) 0.011(6) 0.011(7)
C620 0.032(7) 0.037(8) 0.031(7) 0.017(7) 0.011(6) 0.015(6)
C621 0.036(10) 0.045(8) 0.058(10) 0.007(8) 0.024(8) 0.011(7)
C622 0.056(12) 0.039(10) 0.075(13) 0.003(9) 0.033(9) -0.002(8)
C623 0.063(12) 0.061(11) 0.077(13) 0.007(10) 0.041(9) 0.012(9)
C624 0.077(13) 0.071(11) 0.077(12) -0.013(11) 0.052(10) 0.006(11)
C625 0.063(11) 0.054(10) 0.057(11) -0.002(9) 0.036(8) 0.010(8)
C670 0.043(6) 0.073(8) 0.060(7) 0.024(7) 0.024(5) 0.028(7)
C700 0.018(7) 0.032(7) 0.028(6) 0.001(6) -0.001(6) 0.005(6)
C701 0.047(11) 0.029(9) 0.037(7) 0.013(6) 0.011(7) 0.010(7)
C702 0.046(11) 0.038(10) 0.075(9) 0.010(8) 0.020(9) 0.014(8)
C703 0.048(12) 0.048(12) 0.089(11) 0.029(9) -0.013(10) 0.015(9)
C704 0.063(13) 0.052(12) 0.051(9) 0.034(8) -0.009(9) -0.006(9)
C705 0.066(12) 0.051(11) 0.030(7) 0.018(7) -0.003(8) 0.005(8)
C710 0.022(8) 0.035(7) 0.043(7) -0.007(6) -0.014(6) 0.010(6)
C711 0.023(9) 0.037(10) 0.081(10) -0.018(8) 0.012(7) 0.002(6)
C712 0.060(13) 0.046(13) 0.131(14) -0.018(11) 0.013(12) -0.015(9)
C713 0.040(13) 0.053(14) 0.131(15) -0.040(11) -0.034(11) -0.007(9)
C714 0.074(15) 0.044(13) 0.083(12) -0.035(10) -0.032(10) 0.013(9)
C715 0.061(12) 0.041(10) 0.046(8) -0.009(7) -0.022(8) 0.013(8)
C720 0.024(7) 0.048(9) 0.016(6) -0.001(7) -0.001(5) 0.013(5)
C721 0.042(9) 0.052(9) 0.014(7) 0.007(7) 0.004(6) 0.023(7)
C722 0.061(11) 0.070(11) 0.030(9) 0.003(9) 0.026(8) 0.029(9)
C723 0.051(11) 0.080(12) 0.039(10) -0.011(9) 0.021(8) 0.007(8)
C724 0.038(9) 0.065(10) 0.042(10) -0.005(9) 0.004(7) -0.007(8)
C725 0.037(8) 0.042(8) 0.029(8) -0.007(7) 0.001(6) 0.000(7)
C800 0.030(7) 0.020(8) 0.031(6) -0.007(6) 0.000(5) -0.005(7)
C801 0.031(7) 0.039(10) 0.035(7) 0.007(7) 0.004(6) 0.013(8)
C802 0.040(8) 0.059(12) 0.032(7) 0.000(8) -0.013(7) 0.010(9)
C803 0.057(9) 0.069(12) 0.008(7) 0.001(7) -0.009(5) 0.015(10)
C804 0.036(8) 0.055(11) 0.026(7) -0.005(8) 0.001(6) 0.024(8)
C805 0.028(7) 0.031(9) 0.021(6) -0.007(6) -0.008(5) 0.007(7)
C810 0.027(7) 0.018(6) 0.025(6) 0.001(5) 0.012(5) -0.002(6)
C811 0.022(9) 0.037(8) 0.028(7) -0.002(6) 0.013(6) 0.001(7)
C812 0.037(10) 0.057(10) 0.024(8) -0.002(6) 0.013(6) 0.013(8)
C813 0.036(11) 0.045(9) 0.062(9) 0.014(8) 0.020(8) 0.013(9)
C814 0.050(12) 0.030(9) 0.075(11) -0.010(8) 0.009(9) 0.013(8)
C815 0.043(11) 0.023(8) 0.059(10) -0.015(7) 0.002(8) 0.001(7)
C820 0.019(6) 0.032(8) 0.032(7) -0.001(6) -0.005(5) -0.017(5)
C821 0.033(9) 0.032(8) 0.061(11) 0.000(8) 0.010(7) -0.016(7)
C822 0.032(10) 0.053(10) 0.061(11) 0.001(8) 0.012(8) -0.025(8)
C823 0.036(11) 0.051(11) 0.090(13) 0.000(10) 0.025(9) -0.022(8)
C824 0.013(9) 0.050(10) 0.120(15) -0.003(10) 0.016(8) -0.012(8)
C825 0.019(8) 0.035(9) 0.090(13) 0.004(8) 0.018(7) -0.007(7)
Au1 0.0208(3) 0.0304(4) 0.0227(3) -0.0026(3) 0.0012(2) -0.0021(3)
Au2 0.0181(3) 0.0221(4) 0.0261(3) 0.0019(3) 0.0057(2) 0.0030(3)
Au3 0.0203(3) 0.0225(4) 0.0257(3) 0.0018(3) 0.0056(2) 0.0025(3)
Au4 0.0202(3) 0.0265(4) 0.0203(3) -0.0007(2) 0.0049(2) -0.0018(3)
Au5 0.0185(3) 0.0219(4) 0.0240(3) -0.0017(2) 0.0041(2) -0.0023(3)
Au6 0.0229(3) 0.0283(4) 0.0211(3) -0.0014(3) 0.0070(2) 0.0008(3)
Au7 0.0191(3) 0.0267(4) 0.0239(3) 0.0000(3) -0.0006(2) 0.0026(3)
Au8 0.0171(3) 0.0208(4) 0.0231(3) -0.0026(2) 0.0036(2) -0.0012(3)
B141 0.028(6) 0.027(6) 0.056(8) -0.003(5) 0.011(5) -0.002(5)
B142 0.020(4) 0.038(7) 0.035(5) 0.014(6) -0.005(5) -0.008(6)
B143 0.037(7) 0.030(7) 0.026(5) 0.002(5) 0.010(5) -0.011(5)
B144 0.018(5) 0.044(7) 0.034(7) 0.011(5) 0.004(4) 0.008(5)
B145 0.030(8) 0.048(9) 0.044(6) -0.007(6) 0.016(6) -0.001(6)
B146 0.017(5) 0.038(7) 0.063(9) 0.017(6) 0.005(5) 0.007(6)
B147 0.027(6) 0.044(9) 0.032(6) 0.010(6) -0.009(6) -0.017(6)
B148 0.033(8) 0.028(6) 0.042(8) 0.008(5) 0.015(6) -0.003(5)
B149 0.029(8) 0.050(8) 0.027(5) 0.015(6) 0.007(5) 0.001(6)
B150 0.018(6) 0.040(9) 0.043(8) 0.009(6) 0.009(5) -0.004(6)
B231 0.027(5) 0.038(8) 0.022(6) -0.001(4) 0.007(4) -0.008(6)
B232 0.019(6) 0.029(6) 0.049(8) -0.005(6) 0.013(6) -0.001(4)
B233 0.021(6) 0.042(8) 0.034(6) 0.014(6) 0.004(4) 0.000(5)
B234 0.031(6) 0.040(7) 0.027(6) -0.004(6) 0.009(4) -0.010(6)
B235 0.019(6) 0.033(7) 0.042(7) 0.001(6) 0.011(5) -0.003(5)
B236 0.021(8) 0.032(6) 0.055(8) 0.016(6) 0.012(6) 0.001(5)
B237 0.030(8) 0.050(10) 0.034(6) 0.010(5) 0.011(4) -0.005(6)
B238 0.035(6) 0.041(7) 0.037(7) 0.000(6) 0.016(5) 0.007(6)
B239 0.022(5) 0.038(8) 0.040(7) 0.003(6) 0.003(5) 0.006(5)
B240 0.017(6) 0.048(9) 0.041(8) 0.005(6) 0.014(5) 0.002(5)
B581 0.016(4) 0.029(6) 0.041(7) -0.003(5) 0.001(5) 0.009(4)
B582 0.024(6) 0.035(7) 0.040(6) 0.015(6) 0.016(5) 0.013(5)
B583 0.032(6) 0.038(8) 0.016(5) 0.008(5) 0.005(4) 0.015(5)
B584 0.024(5) 0.032(6) 0.025(7) 0.007(5) 0.007(5) 0.002(4)
B585 0.032(7) 0.045(9) 0.039(6) 0.022(5) 0.021(6) 0.020(6)
B586 0.018(7) 0.033(6) 0.025(6) 0.003(5) 0.000(5) 0.006(5)
B587 0.034(7) 0.018(6) 0.021(5) 0.001(5) -0.008(5) -0.005(5)
B588 0.026(5) 0.012(7) 0.050(6) 0.002(5) 0.003(6) 0.007(5)
B589 0.023(5) 0.027(6) 0.067(9) 0.021(6) 0.014(6) 0.006(6)
B590 0.020(6) 0.024(8) 0.048(8) 0.000(6) 0.005(4) 0.006(5)
B671 0.029(5) 0.039(7) 0.069(8) 0.011(6) 0.014(6) 0.009(5)
B672 0.020(5) 0.033(9) 0.046(6) -0.001(5) 0.010(4) 0.009(6)
B673 0.018(6) 0.044(7) 0.045(8) -0.002(6) 0.013(6) 0.000(4)
B674 0.031(6) 0.080(10) 0.037(6) -0.005(7) 0.016(5) 0.014(6)
B675 0.018(5) 0.046(9) 0.077(8) -0.013(7) 0.015(6) 0.003(6)
B676 0.042(7) 0.045(7) 0.102(11) 0.020(7) 0.038(7) 0.010(7)
B677 0.040(9) 0.070(11) 0.053(7) 0.025(6) 0.024(6) 0.022(8)
B678 0.034(8) 0.046(7) 0.044(8) 0.000(6) 0.021(6) 0.005(6)
B679 0.018(6) 0.043(7) 0.045(7) 0.004(6) 0.015(6) 0.010(6)
B680 0.028(6) 0.048(10) 0.055(9) 0.011(7) 0.023(5) 0.007(5)
P1 0.027(2) 0.045(3) 0.027(2) -0.0093(19) 0.0010(17) 0.001(2)
P2 0.026(2) 0.027(2) 0.029(2) 0.0026(18) 0.0049(17) 0.0097(19)
P3 0.028(2) 0.024(2) 0.025(2) 0.0031(17) 0.0086(17) 0.0058(19)
P4 0.023(2) 0.031(3) 0.0225(19) 0.0026(17) 0.0061(16) -0.0032(19)
P5 0.024(2) 0.021(2) 0.026(2) -0.0006(17) 0.0050(17) -0.0053(18)
P6 0.031(2) 0.030(2) 0.0230(19) -0.0004(17) 0.0045(16) 0.006(2)
P7 0.032(2) 0.031(3) 0.0244(19) 0.0030(18) 0.0005(17) 0.005(2)
P8 0.022(2) 0.022(2) 0.026(2) -0.0015(16) 0.0039(17) -0.0001(18)
Sn14 0.0187(6) 0.0448(8) 0.0351(6) 0.0012(5) 0.0055(5) -0.0081(6)
Sn23 0.0250(7) 0.0371(8) 0.0444(7) 0.0038(5) 0.0126(5) -0.0059(6)
Sn58 0.0206(6) 0.0354(7) 0.0355(6) -0.0016(5) 0.0102(5) 0.0036(5)
Sn67 0.0212(7) 0.0599(9) 0.0385(7) -0.0108(6) 0.0067(5) 0.0099(6)

loop_
_atom_type_symbol
_atom_type_description
_atom_type_scat_dispersion_real
_atom_type_scat_dispersion_imag
_atom_type_scat_source
C C 0.0033 0.0016 'International Tables Vol C Tables 4.2.6.8 and 6.1.1.4'
Au Au -2.0133 8.8022 'International Tables Vol C Tables 4.2.6.8 and 6.1.1.4'
B B 0.0013 0.0007 'International Tables Vol C Tables 4.2.6.8 and 6.1.1.4'
P P 0.1023 0.0942 'International Tables Vol C Tables 4.2.6.8 and 6.1.1.4'
Sn Sn -0.6537 1.4246 'International Tables Vol C Tables 4.2.6.8 and 6.1.1.4'
Cl Cl 0.1484 0.1585 'International Tables Vol C Tables 4.2.6.8 and 6.1.1.4'
H H 0.0000 0.0000 'International Tables Vol C Tables 4.2.6.8 and 6.1.1.4'

loop_
_geom_angle_atom_site_label_1
_geom_angle_atom_site_label_2
_geom_angle_atom_site_label_3
_geom_angle
C101 C100 C105 118.3(16)
C101 C100 P1 120.7(12)
C105 C100 P1 121.0(14)
C102 C101 C100 123.7(18)
C101 C102 C103 119(2)
C104 C103 C102 118.5(19)
C103 C104 C105 122.2(17)
C100 C105 C104 118.4(18)
C111 C110 C115 118.4(17)
C111 C110 P1 119.5(13)
C115 C110 P1 122.0(13)
C110 C111 C112 122.5(18)
C111 C112 C113 120.4(19)
C114 C113 C112 119.1(19)
C113 C114 C115 119.4(18)
C110 C115 C114 120.1(18)
C121 C120 C125 120.3(19)
C121 C120 P1 123.1(16)
C125 C120 P1 116.6(14)
C120 C121 C122 117(2)
C123 C122 C121 123(2)
C124 C123 C122 120(2)
C123 C124 C125 118(2)
C120 C125 C124 121(2)
B149 C140 B144 63.3(11)
B149 C140 B145 63.5(11)
B144 C140 B145 117.4(13)
B149 C140 B141 112.8(12)
B144 C140 B141 113.4(12)
B145 C140 B141 62.6(11)
B149 C140 Sn14 123.3(10)
B144 C140 Sn14 66.0(8)
B145 C140 Sn14 125.5(10)
B141 C140 Sn14 67.1(8)
C201 C200 C205 117.9(16)
C201 C200 P2 120.9(13)
C205 C200 P2 121.1(13)
C200 C201 C202 118.2(16)
C203 C202 C201 123.2(17)
C204 C203 C202 118.3(19)
C203 C204 C205 124(2)
C204 C205 C200 118.8(17)
C211 C210 C215 118.5(15)
C211 C210 P2 122.4(14)
C215 C210 P2 119.0(13)
C210 C211 C212 119.7(18)
C213 C212 C211 119.8(18)
C214 C213 C212 120.2(18)
C213 C214 C215 121(2)
C214 C215 C210 120.8(17)
C221 C220 C225 120.2(15)
C221 C220 P2 123.4(12)
C225 C220 P2 116.4(12)
C222 C221 C220 120.5(14)
C221 C222 C223 119.4(15)
C224 C223 C222 121.2(15)
C223 C224 C225 117.9(15)
C220 C225 C224 120.7(14)
B238 C230 B231 112.5(13)
B238 C230 B234 63.0(10)
B231 C230 B234 112.3(12)
B238 C230 B239 62.2(11)
B231 C230 B239 61.8(10)
B234 C230 B239 114.1(12)
B238 C230 Sn23 124.5(10)
B231 C230 Sn23 67.3(8)
B234 C230 Sn23 66.7(8)
B239 C230 Sn23 124.5(11)
C305 C300 C301 119.5(15)
C305 C300 P3 118.9(12)
C301 C300 P3 121.6(13)
C302 C301 C300 119.9(16)
C303 C302 C301 122.1(17)
C302 C303 C304 117.0(18)
C305 C304 C303 122.9(19)
C304 C305 C300 118.5(16)
C311 C310 C315 119.6(14)
C311 C310 P3 121.6(12)
C315 C310 P3 118.4(13)
C310 C311 C312 122.7(16)
C313 C312 C311 117.4(19)
C314 C313 C312 119.2(16)
C313 C314 C315 124.0(17)
C314 C315 C310 116.7(17)
C325 C320 C321 118.7(15)
C325 C320 P3 123.7(13)
C321 C320 P3 117.5(13)
C322 C321 C320 118.4(18)
C323 C322 C321 123.0(19)
C322 C323 C324 119.1(19)
C323 C324 C325 121.4(19)
C320 C325 C324 119.3(17)
C405 C400 C401 119.1(15)
C405 C400 P4 119.9(11)
C401 C400 P4 121.0(12)
C400 C401 C402 117.4(17)
C403 C402 C401 120.3(16)
C404 C403 C402 121.2(17)
C405 C404 C403 121.1(18)
C404 C405 C400 121.0(15)
C415 C410 C411 119.6(17)
C415 C410 P4 117.3(13)
C411 C410 P4 122.9(13)
C410 C411 C412 120.6(17)
C411 C412 C413 121.2(17)
C414 C413 C412 117.9(17)
C413 C414 C415 121.5(17)
C410 C415 C414 119.3(16)
C421 C420 C425 118.9(15)
C421 C420 P4 121.5(13)
C425 C420 P4 119.6(12)
C420 C421 C422 119.5(17)
C423 C422 C421 121.7(18)
C422 C423 C424 119.3(19)
C423 C424 C425 120.3(18)
C420 C425 C424 120.2(16)
C505 C500 C501 120.5(15)
C505 C500 P5 120.9(13)
C501 C500 P5 118.4(12)
C502 C501 C500 118.9(15)
C501 C502 C503 119.7(17)
C504 C503 C502 121.2(16)
C503 C504 C505 118.2(15)
C500 C505 C504 121.4(16)
C511 C510 C515 120.0(13)
C511 C510 P5 121.4(12)
C515 C510 P5 118.7(11)
C510 C511 C512 116.7(16)
C513 C512 C511 124.3(17)
C514 C513 C512 117.6(16)
C513 C514 C515 121.9(16)
C514 C515 C510 119.6(14)
C521 C520 C525 116.5(14)
C521 C520 P5 124.9(11)
C525 C520 P5 118.6(12)
C520 C521 C522 122.4(14)
C523 C522 C521 117.7(17)
C522 C523 C524 123.2(17)
C523 C524 C525 118.3(16)
C524 C525 C520 121.6(15)
B581 C580 B587 104.2(12)
B581 C580 B584 107.4(11)
B587 C580 B584 58.0(9)
B581 C580 B588 59.5(9)
B587 C580 B588 58.6(9)
B584 C580 B588 107.0(12)
B581 C580 Sn58 70.2(7)
B587 C580 Sn58 118.8(9)
B584 C580 Sn58 65.9(7)
B588 C580 Sn58 124.4(10)
C605 C600 C601 117.9(15)
C605 C600 P6 118.8(11)
C601 C600 P6 123.3(13)
C602 C601 C600 120.5(16)
C603 C602 C601 118.3(16)
C604 C603 C602 121.3(18)
C603 C604 C605 122.3(19)
C604 C605 C600 119.7(16)
C615 C610 C611 123.0(15)
C615 C610 P6 118.0(11)
C611 C610 P6 119.0(12)
C612 C611 C610 118.9(16)
C611 C612 C613 120.1(15)
C614 C613 C612 120.1(16)
C613 C614 C615 120.4(17)
C610 C615 C614 117.6(14)
C621 C620 C625 119.7(18)
C621 C620 P6 117.8(14)
C625 C620 P6 121.9(15)
C620 C621 C622 121.3(18)
C623 C622 C621 119(2)
C622 C623 C624 122(2)
C623 C624 C625 120(2)
C620 C625 C624 118(2)
B676 C670 B677 63.2(13)
B676 C670 B671 58.9(12)
B677 C670 B671 109.8(14)
B676 C670 B674 109.8(14)
B677 C670 B674 60.2(13)
B671 C670 B674 107.4(14)
B676 C670 Sn67 121.4(12)
B677 C670 Sn67 122.5(13)
B671 C670 Sn67 66.8(9)
B674 C670 Sn67 66.6(9)
C701 C700 C705 117.7(15)
C701 C700 P7 120.5(11)
C705 C700 P7 121.7(13)
C700 C701 C702 121.9(16)
C703 C702 C701 119.8(19)
C702 C703 C704 120.8(18)
C703 C704 C705 119.6(18)
C704 C705 C700 120.0(19)
C711 C710 C715 120.4(16)
C711 C710 P7 118.9(13)
C715 C710 P7 120.5(15)
C712 C711 C710 122.3(19)
C711 C712 C713 115(2)
C714 C713 C712 121(2)
C713 C714 C715 123(2)
C714 C715 C710 118(2)
C725 C720 C721 117.4(16)
C725 C720 P7 122.9(13)
C721 C720 P7 119.3(14)
C722 C721 C720 121.4(18)
C723 C722 C721 120.9(19)
C722 C723 C724 120(2)
C723 C724 C725 119(2)
C720 C725 C724 120.9(17)
C801 C800 C805 121.5(14)
C801 C800 P8 121.6(13)
C805 C800 P8 116.5(10)
C800 C801 C802 120.0(17)
C803 C802 C801 119.4(15)
C802 C803 C804 118.8(15)
C805 C804 C803 123.3(17)
C804 C805 C800 117.0(14)
C811 C810 C815 120.8(15)
C811 C810 P8 118.9(12)
C815 C810 P8 120.1(11)
C810 C811 C812 120.8(16)
C813 C812 C811 119.2(16)
C812 C813 C814 120.3(17)
C815 C814 C813 120.6(17)
C814 C815 C810 118.1(16)
C821 C820 C825 118.4(16)
C821 C820 P8 121.8(14)
C825 C820 P8 119.8(12)
C822 C821 C820 121.1(19)
C821 C822 C823 119.7(18)
C822 C823 C824 120.3(19)
C825 C824 C823 120(2)
C824 C825 C820 120.3(18)
P1 Au1 Au4 175.79(13)
P1 Au1 Au2 120.01(12)
Au4 Au1 Au2 61.53(2)
P1 Au1 Au3 121.07(12)
Au4 Au1 Au3 63.12(2)
Au2 Au1 Au3 54.63(2)
P1 Au1 Sn14 116.88(12)
Au4 Au1 Sn14 59.95(3)
Au2 Au1 Sn14 116.61(3)
Au3 Au1 Sn14 113.04(3)
P2 Au2 Au3 175.73(10)
P2 Au2 Sn23 114.23(12)
Au3 Au2 Sn23 66.86(3)
P2 Au2 Au4 113.17(12)
Au3 Au2 Au4 64.16(2)
Sn23 Au2 Au4 126.54(4)
P2 Au2 Au1 118.46(11)
Au3 Au2 Au1 63.27(2)
Sn23 Au2 Au1 116.64(3)
Au4 Au2 Au1 55.49(2)
P3 Au3 Au2 172.76(12)
P3 Au3 Au1 121.70(11)
Au2 Au3 Au1 62.10(2)
P3 Au3 Au4 126.22(12)
Au2 Au3 Au4 60.99(2)
Au1 Au3 Au4 54.33(2)
P3 Au3 Sn23 114.37(12)
Au2 Au3 Sn23 58.65(3)
Au1 Au3 Sn23 109.34(3)
Au4 Au3 Sn23 116.07(3)
P4 Au4 Au1 178.65(11)
P4 Au4 Sn14 113.49(11)
Au1 Au4 Sn14 65.16(3)
P4 Au4 Au2 118.26(11)
Au1 Au4 Au2 62.98(2)
Sn14 Au4 Au2 122.58(3)
P4 Au4 Au3 118.49(11)
Au1 Au4 Au3 62.56(2)
Sn14 Au4 Au3 116.80(3)
Au2 Au4 Au3 54.85(2)
P5 Au5 Au8 170.73(10)
P5 Au5 Sn58 112.73(12)
Au8 Au5 Sn58 63.47(3)
P5 Au5 Au6 115.66(11)
Au8 Au5 Au6 63.47(2)
Sn58 Au5 Au6 121.63(4)
P5 Au5 Au7 125.36(11)
Au8 Au5 Au7 62.53(2)
Sn58 Au5 Au7 115.05(3)
Au6 Au5 Au7 55.33(2)
P6 Au6 Au7 170.46(11)
P6 Au6 Sn67 108.76(11)
Au7 Au6 Sn67 62.21(3)
P6 Au6 Au5 123.79(11)
Au7 Au6 Au5 62.53(2)
Sn67 Au6 Au5 118.89(4)
P6 Au6 Au8 127.12(11)
Au7 Au6 Au8 61.99(2)
Sn67 Au6 Au8 114.57(3)
Au5 Au6 Au8 54.92(2)
P7 Au7 Au6 177.62(11)
P7 Au7 Sn67 119.71(12)
Au6 Au7 Sn67 62.16(3)
P7 Au7 Au5 116.83(12)
Au6 Au7 Au5 62.15(2)
Sn67 Au7 Au5 118.52(3)
P7 Au7 Au8 114.38(11)
Au6 Au7 Au8 63.24(2)
Sn67 Au7 Au8 115.56(4)
Au5 Au7 Au8 55.16(2)
P8 Au8 Au5 171.80(11)
P8 Au8 Au7 122.86(10)
Au5 Au8 Au7 62.31(2)
P8 Au8 Sn58 110.98(11)
Au5 Au8 Sn58 60.98(3)
Au7 Au8 Sn58 112.86(3)
P8 Au8 Au6 126.33(11)
Au5 Au8 Au6 61.61(2)
Au7 Au8 Au6 54.76(2)
Sn58 Au8 Au6 117.71(3)
B146 B141 C140 105.0(14)
B146 B141 B145 61.9(11)
C140 B141 B145 57.5(10)
B146 B141 B142 59.8(11)
C140 B141 B142 106.2(13)
B145 B141 B142 110.0(13)
B146 B141 Sn14 119.8(13)
C140 B141 Sn14 71.0(9)
B145 B141 Sn14 124.5(12)
B142 B141 Sn14 64.2(8)
B147 B142 B146 61.8(12)
B147 B142 B143 58.9(11)
B146 B142 B143 108.4(13)
B147 B142 B141 106.2(13)
B146 B142 B141 56.3(11)
B143 B142 B141 108.2(12)
B147 B142 Sn14 121.9(11)
B146 B142 Sn14 122.1(10)
B143 B142 Sn14 67.5(8)
B141 B142 Sn14 70.1(8)
B147 B143 B142 58.8(11)
B147 B143 B148 60.0(11)
B142 B143 B148 106.1(14)
B147 B143 B144 106.2(13)
B142 B143 B144 104.6(12)
B148 B143 B144 59.5(10)
B147 B143 Sn14 120.6(12)
B142 B143 Sn14 66.3(8)
B148 B143 Sn14 121.8(11)
B144 B143 Sn14 67.0(8)
C140 B144 B149 57.4(11)
C140 B144 B148 102.7(13)
B149 B144 B148 57.5(10)
C140 B144 B143 107.0(12)
B149 B144 B143 105.1(12)
B148 B144 B143 58.2(10)
C140 B144 Sn14 73.0(9)
B149 B144 Sn14 124.4(12)
B148 B144 Sn14 118.9(10)
B143 B144 Sn14 65.1(8)
C140 B145 B149 57.1(11)
C140 B145 B150 103.7(14)
B149 B145 B150 58.9(11)
C140 B145 B141 59.8(11)
B149 B145 B141 105.6(14)
B150 B145 B141 105.9(14)
C140 B145 B146 102.7(13)
B149 B145 B146 105.1(14)
B150 B145 B146 60.5(11)
B141 B145 B146 56.5(11)
B141 B146 B142 63.9(11)
B141 B146 B145 61.6(11)
B142 B146 B145 113.1(13)
B141 B146 B150 109.1(13)
B142 B146 B150 109.2(14)
B145 B146 B150 59.4(11)
B141 B146 B147 109.8(14)
B142 B146 B147 58.8(11)
B145 B146 B147 109.1(13)
B150 B146 B147 60.6(11)
B142 B147 B143 62.3(11)
B142 B147 B148 110.2(12)
B143 B147 B148 61.8(11)
B142 B147 B146 59.3(11)
B143 B147 B146 109.1(13)
B148 B147 B146 106.2(13)
B142 B147 B150 108.8(13)
B143 B147 B150 109.9(12)
B148 B147 B150 58.9(10)
B146 B147 B150 59.6(11)
B149 B148 B150 59.6(11)
B149 B148 B147 107.9(15)
B150 B148 B147 61.4(11)
B149 B148 B143 109.5(14)
B150 B148 B143 109.0(14)
B147 B148 B143 58.2(11)
B149 B148 B144 58.7(11)
B150 B148 B144 107.1(14)
B147 B148 B144 107.0(13)
B143 B148 B144 62.3(10)
C140 B149 B148 109.1(13)
C140 B149 B150 107.1(13)
B148 B149 B150 61.3(11)
C140 B149 B144 59.3(11)
B148 B149 B144 63.8(11)
B150 B149 B144 112.4(13)
C140 B149 B145 59.4(11)
B148 B149 B145 111.5(13)
B150 B149 B145 60.9(11)
B144 B149 B145 110.5(14)
B149 B150 B148 59.1(11)
B149 B150 B145 60.2(11)
B148 B150 B145 109.1(14)
B149 B150 B146 105.8(13)
B148 B150 B146 107.1(14)
B145 B150 B146 60.1(11)
B149 B150 B147 106.1(14)
B148 B150 B147 59.7(11)
B145 B150 B147 109.1(14)
B146 B150 B147 59.8(11)
C230 B231 B235 105.5(13)
C230 B231 B239 59.7(10)
B235 B231 B239 58.8(11)
C230 B231 B232 108.6(12)
B235 B231 B232 60.2(10)
B239 B231 B232 109.0(13)
C230 B231 Sn23 71.1(7)
B235 B231 Sn23 121.4(10)
B239 B231 Sn23 126.0(10)
B232 B231 Sn23 66.0(8)
B236 B232 B235 60.6(10)
B236 B232 B231 105.5(14)
B235 B232 B231 57.8(10)
B236 B232 B233 58.4(11)
B235 B232 B233 106.5(13)
B231 B232 B233 105.6(13)
B236 B232 Sn23 120.2(12)
B235 B232 Sn23 121.4(12)
B231 B232 Sn23 68.3(8)
B233 B232 Sn23 66.4(8)
B236 B233 B237 62.0(11)
B236 B233 B232 58.4(10)
B237 B233 B232 108.5(12)
B236 B233 B234 105.9(13)
B237 B233 B234 58.3(11)
B232 B233 B234 105.7(12)
B236 B233 Sn23 120.6(11)
B237 B233 Sn23 122.2(12)
B232 B233 Sn23 66.8(8)
B234 B233 Sn23 67.8(8)
C230 B234 B237 106.7(12)
C230 B234 B238 57.6(9)
B237 B234 B238 61.4(11)
C230 B234 B233 107.5(12)
B237 B234 B233 58.5(11)
B238 B234 B233 107.4(13)
C230 B234 Sn23 71.3(8)
B237 B234 Sn23 120.5(12)
B238 B234 Sn23 123.8(10)
B233 B234 Sn23 65.7(9)
B240 B235 B239 61.1(11)
B240 B235 B231 108.6(14)
B239 B235 B231 60.8(11)
B240 B235 B236 60.1(11)
B239 B235 B236 109.4(13)
B231 B235 B236 107.3(13)
B240 B235 B232 109.1(13)
B239 B235 B232 112.1(14)
B231 B235 B232 62.0(11)
B236 B235 B232 58.8(10)
B240 B236 B232 108.6(13)
B240 B236 B233 110.1(15)
B232 B236 B233 63.2(11)
B240 B236 B235 57.7(10)
B232 B236 B235 60.6(10)
B233 B236 B235 110.3(13)
B240 B236 B237 62.3(11)
B232 B236 B237 110.0(14)
B233 B236 B237 59.0(11)
B235 B236 B237 107.8(13)
B234 B237 B233 63.3(11)
B234 B237 B238 59.8(11)
B233 B237 B238 110.0(14)
B234 B237 B236 107.4(14)
B233 B237 B236 59.0(11)
B238 B237 B236 104.5(13)
B234 B237 B240 105.6(13)
B233 B237 B240 106.1(13)
B238 B237 B240 57.9(10)
B236 B237 B240 57.4(10)
C230 B238 B239 60.1(10)
C230 B238 B240 105.7(14)
B239 B238 B240 59.4(11)
C230 B238 B234 59.4(10)
B239 B238 B234 109.4(14)
B240 B238 B234 108.3(14)
C230 B238 B237 106.1(14)
B239 B238 B237 110.3(15)
B240 B238 B237 62.3(11)
B234 B238 B237 58.8(11)
B235 B239 C230 105.7(13)
B235 B239 B240 59.3(11)
C230 B239 B240 104.9(12)
B235 B239 B231 60.4(11)
C230 B239 B231 58.5(10)
B240 B239 B231 106.8(13)
B235 B239 B238 107.9(13)
C230 B239 B238 57.7(10)
B240 B239 B238 60.6(11)
B231 B239 B238 106.2(13)
B235 B240 B239 59.6(11)
B235 B240 B236 62.1(11)
B239 B240 B236 109.9(14)
B235 B240 B238 107.7(14)
B239 B240 B238 60.0(11)
B236 B240 B238 108.2(14)
B235 B240 B237 109.6(13)
B239 B240 B237 108.8(14)
B236 B240 B237 60.3(11)
B238 B240 B237 59.7(11)
C580 B581 B589 115.1(13)
C580 B581 B588 63.4(10)
B589 B581 B588 62.1(11)
C580 B581 B582 114.9(13)
B589 B581 B582 60.8(11)
B588 B581 B582 112.2(14)
C580 B581 Sn58 68.1(8)
B589 B581 Sn58 125.1(11)
B588 B581 Sn58 125.9(11)
B582 B581 Sn58 68.8(8)
B585 B582 B589 60.9(11)
B585 B582 B581 103.5(12)
B589 B582 B581 58.3(10)
B585 B582 B583 59.8(11)
B589 B582 B583 110.3(13)
B581 B582 B583 105.7(12)
B585 B582 Sn58 117.9(12)
B589 B582 Sn58 122.1(11)
B581 B582 Sn58 68.0(8)
B583 B582 Sn58 64.2(8)
B585 B583 B582 56.3(10)
B585 B583 B586 58.6(10)
B582 B583 B586 104.2(12)
B585 B583 B584 102.7(11)
B582 B583 B584 104.6(12)
B586 B583 B584 58.3(9)
B585 B583 Sn58 119.9(12)
B582 B583 Sn58 69.8(8)
B586 B583 Sn58 119.6(10)
B584 B583 Sn58 65.5(8)
B587 B584 C580 60.1(9)
B587 B584 B586 60.3(10)
C580 B584 B586 107.9(12)
B587 B584 B583 107.1(13)
C580 B584 B583 107.2(12)
B586 B584 B583 59.0(9)
B587 B584 Sn58 123.2(11)
C580 B584 Sn58 68.8(8)
B586 B584 Sn58 120.3(10)
B583 B584 Sn58 65.4(7)
B582 B585 B590 110.5(14)
B582 B585 B589 61.1(11)
B590 B585 B589 61.1(10)
B582 B585 B586 113.6(14)
B590 B585 B586 59.5(10)
B589 B585 B586 111.1(13)
B582 B585 B583 63.9(11)
B590 B585 B583 111.2(13)
B589 B585 B583 113.8(14)
B586 B585 B583 62.8(10)
B590 B586 B585 59.8(11)
B590 B586 B587 58.5(10)
B585 B586 B587 104.5(13)
B590 B586 B584 105.1(13)
B585 B586 B584 106.2(13)
B587 B586 B584 57.0(10)
B590 B586 B583 108.1(13)
B585 B586 B583 58.7(10)
B587 B586 B583 107.5(13)
B584 B586 B583 62.7(10)
B584 B587 B590 110.8(12)
B584 B587 B588 112.7(13)
B590 B587 B588 59.7(11)
B584 B587 C580 61.9(10)
B590 B587 C580 108.9(12)
B588 B587 C580 61.6(10)
B584 B587 B586 62.8(9)
B590 B587 B586 59.6(10)
B588 B587 B586 109.8(13)
C580 B587 B586 111.3(11)
B590 B588 B581 104.7(13)
B590 B588 B587 59.7(11)
B581 B588 B587 103.2(12)
B590 B588 B589 61.2(11)
B581 B588 B589 58.6(10)
B587 B588 B589 108.4(13)
B590 B588 C580 107.4(12)
B581 B588 C580 57.1(10)
B587 B588 C580 59.8(10)
B589 B588 C580 107.0(12)
B581 B589 B585 103.3(14)
B581 B589 B582 60.9(10)
B585 B589 B582 57.9(11)
B581 B589 B588 59.3(10)
B585 B589 B588 106.0(13)
B582 B589 B588 110.0(14)
B581 B589 B590 102.8(14)
B585 B589 B590 59.2(10)
B582 B589 B590 106.4(14)
B588 B589 B590 58.0(10)
B587 B590 B588 60.6(11)
B587 B590 B586 61.9(10)
B588 B590 B586 112.4(14)
B587 B590 B585 108.0(13)
B588 B590 B585 108.7(13)
B586 B590 B585 60.8(10)
B587 B590 B589 108.8(14)
B588 B590 B589 60.8(11)
B586 B590 B589 111.0(12)
B585 B590 B589 59.7(11)
B672 B671 B676 107.0(16)
B672 B671 C670 109.4(16)
B676 B671 C670 59.3(13)
B672 B671 B675 60.1(12)
B676 B671 B675 58.6(13)
C670 B671 B675 107.2(15)
B672 B671 Sn67 69.7(9)
B676 B671 Sn67 124.1(15)
C670 B671 Sn67 69.4(9)
B675 B671 Sn67 125.1(14)
B671 B672 B679 111.4(15)
B671 B672 B675 62.3(12)
B679 B672 B675 61.3(12)
B671 B672 B673 111.2(14)
B679 B672 B673 60.8(11)
B675 B672 B673 111.3(15)
B671 B672 Sn67 67.8(9)
B679 B672 Sn67 124.2(12)
B675 B672 Sn67 125.5(12)
B673 B672 Sn67 67.9(8)
B678 B673 B679 61.1(11)
B678 B673 B672 105.1(15)
B679 B673 B672 57.8(10)
B678 B673 B674 58.0(11)
B679 B673 B674 106.5(14)
B672 B673 B674 104.4(15)
B678 B673 Sn67 119.8(12)
B679 B673 Sn67 121.3(12)
B672 B673 Sn67 67.8(9)
B674 B673 Sn67 66.2(9)
B678 B674 B677 60.8(12)
B678 B674 C670 106.5(15)
B677 B674 C670 58.7(13)
B678 B674 B673 58.6(11)
B677 B674 B673 107.9(14)
C670 B674 B673 107.5(14)
B678 B674 Sn67 121.7(12)
B677 B674 Sn67 123.2(15)
C670 B674 Sn67 68.8(10)
B673 B674 Sn67 67.7(9)
B676 B675 B680 61.5(13)
B676 B675 B672 105.1(14)
B680 B675 B672 108.1(15)
B676 B675 B679 109.1(16)
B680 B675 B679 62.1(12)
B672 B675 B679 58.6(11)
B676 B675 B671 58.6(12)
B680 B675 B671 108.1(15)
B672 B675 B671 57.7(11)
B679 B675 B671 105.6(14)
B671 B676 B675 62.8(13)
B671 B676 C670 61.7(12)
B675 B676 C670 112.4(16)
B671 B676 B680 109.9(16)
B675 B676 B680 59.6(12)
C670 B676 B680 109.6(17)
B671 B676 B677 108.8(17)
B675 B676 B677 109.3(17)
C670 B676 B677 59.3(13)
B680 B676 B677 60.9(13)
C670 B677 B674 61.1(13)
C670 B677 B678 106.7(15)
B674 B677 B678 58.7(12)
C670 B677 B680 105.7(15)
B674 B677 B680 108.7(14)
B678 B677 B680 61.9(11)
C670 B677 B676 57.5(13)
B674 B677 B676 106.0(16)
B678 B677 B676 105.7(15)
B680 B677 B676 57.8(12)
B674 B678 B673 63.4(12)
B674 B678 B677 60.4(13)
B673 B678 B677 111.5(15)
B674 B678 B679 109.7(15)
B673 B678 B679 59.8(11)
B677 B678 B679 107.9(16)
B674 B678 B680 108.3(16)
B673 B678 B680 108.4(14)
B677 B678 B680 59.8(12)
B679 B678 B680 59.1(11)
B672 B679 B675 60.2(12)
B672 B679 B673 61.4(11)
B675 B679 B673 110.8(14)
B672 B679 B678 106.2(13)
B675 B679 B678 107.7(14)
B673 B679 B678 59.1(11)
B672 B679 B680 106.0(15)
B675 B679 B680 57.9(12)
B673 B679 B680 110.2(13)
B678 B679 B680 62.0(11)
B675 B680 B676 58.9(13)
B675 B680 B679 60.1(12)
B676 B680 B679 105.6(15)
B675 B680 B677 109.1(15)
B676 B680 B677 61.3(13)
B679 B680 B677 106.5(14)
B675 B680 B678 107.0(14)
B676 B680 B678 105.5(15)
B679 B680 B678 58.9(11)
B677 B680 B678 58.3(12)
C120 P1 C100 106.7(9)
C120 P1 C110 106.9(8)
C100 P1 C110 105.6(7)
C120 P1 Au1 114.2(6)
C100 P1 Au1 114.2(6)
C110 P1 Au1 108.7(4)
C200 P2 C210 104.9(8)
C200 P2 C220 107.5(8)
C210 P2 C220 107.1(7)
C200 P2 Au2 115.4(5)
C210 P2 Au2 108.1(5)
C220 P2 Au2 113.3(5)
C320 P3 C310 107.9(8)
C320 P3 C300 104.9(7)
C310 P3 C300 106.0(7)
C320 P3 Au3 115.2(6)
C310 P3 Au3 109.3(5)
C300 P3 Au3 113.1(5)
C400 P4 C420 107.2(7)
C400 P4 C410 106.8(7)
C420 P4 C410 104.2(7)
C400 P4 Au4 113.2(5)
C420 P4 Au4 114.4(5)
C410 P4 Au4 110.5(5)
C520 P5 C510 106.5(7)
C520 P5 C500 105.1(7)
C510 P5 C500 106.4(7)
C520 P5 Au5 114.9(5)
C510 P5 Au5 109.0(5)
C500 P5 Au5 114.4(5)
C600 P6 C620 108.6(8)
C600 P6 C610 108.7(7)
C620 P6 C610 103.3(7)
C600 P6 Au6 109.2(5)
C620 P6 Au6 111.9(5)
C610 P6 Au6 114.8(5)
C710 P7 C720 107.2(8)
C710 P7 C700 105.3(7)
C720 P7 C700 107.2(7)
C710 P7 Au7 110.5(6)
C720 P7 Au7 107.8(4)
C700 P7 Au7 118.3(5)
C820 P8 C800 105.4(7)
C820 P8 C810 104.7(7)
C800 P8 C810 107.5(7)
C820 P8 Au8 113.9(6)
C800 P8 Au8 108.4(5)
C810 P8 Au8 116.2(5)
B142 Sn14 B143 46.3(7)
B142 Sn14 B144 78.3(6)
B143 Sn14 B144 47.9(6)
B142 Sn14 B141 45.8(7)
B143 Sn14 B141 77.4(7)
B144 Sn14 B141 74.2(7)
B142 Sn14 C140 73.6(6)
B143 Sn14 C140 74.1(6)
B144 Sn14 C140 41.0(6)
B141 Sn14 C140 41.9(6)
B142 Sn14 Au4 159.3(5)
B143 Sn14 Au4 153.0(5)
B144 Sn14 Au4 120.3(4)
B141 Sn14 Au4 126.3(5)
C140 Sn14 Au4 113.5(3)
B142 Sn14 Au1 118.9(5)
B143 Sn14 Au1 114.0(5)
B144 Sn14 Au1 137.3(5)
B141 Sn14 Au1 146.7(5)
C140 Sn14 Au1 167.5(3)
Au4 Sn14 Au1 54.89(3)
B233 Sn23 B232 46.8(7)
B233 Sn23 B234 46.5(7)
B232 Sn23 B234 77.9(7)
B233 Sn23 B231 77.2(6)
B232 Sn23 B231 45.8(7)
B234 Sn23 B231 73.9(6)
B233 Sn23 C230 74.4(6)
B232 Sn23 C230 74.1(6)
B234 Sn23 C230 42.0(5)
B231 Sn23 C230 41.5(6)
B233 Sn23 Au2 159.5(5)
B232 Sn23 Au2 153.2(5)
B234 Sn23 Au2 124.0(5)
B231 Sn23 Au2 120.2(5)
C230 Sn23 Au2 110.6(4)
B233 Sn23 Au3 122.4(5)
B232 Sn23 Au3 115.3(5)
B234 Sn23 Au3 150.3(4)
B231 Sn23 Au3 134.9(5)
C230 Sn23 Au3 163.1(4)
Au2 Sn23 Au3 54.49(3)
B583 Sn58 B584 49.1(6)
B583 Sn58 C580 79.7(6)
B584 Sn58 C580 45.3(6)
B583 Sn58 B581 75.6(7)
B584 Sn58 B581 73.5(6)
C580 Sn58 B581 41.7(6)
B583 Sn58 B582 46.0(7)
B584 Sn58 B582 78.3(7)
C580 Sn58 B582 75.5(6)
B581 Sn58 B582 43.3(6)
B583 Sn58 Au5 159.3(4)
B584 Sn58 Au5 148.9(4)
C580 Sn58 Au5 109.2(4)
B581 Sn58 Au5 98.4(5)
B582 Sn58 Au5 116.7(5)
B583 Sn58 Au8 138.7(5)
B584 Sn58 Au8 113.0(5)
C580 Sn58 Au8 114.9(4)
B581 Sn58 Au8 141.5(5)
B582 Sn58 Au8 168.1(4)
Au5 Sn58 Au8 55.55(3)
B671 Sn67 B674 75.6(8)
B671 Sn67 B672 42.5(7)
B674 Sn67 B672 75.0(7)
B671 Sn67 B673 75.4(7)
B674 Sn67 B673 46.1(7)
B672 Sn67 B673 44.3(7)
B671 Sn67 C670 43.9(7)
B674 Sn67 C670 44.7(8)
B672 Sn67 C670 73.2(7)
B673 Sn67 C670 76.4(7)
B671 Sn67 Au6 136.7(5)
B674 Sn67 Au6 121.5(5)
B672 Sn67 Au6 163.4(5)
B673 Sn67 Au6 146.5(5)
C670 Sn67 Au6 117.9(4)
B671 Sn67 Au7 119.1(6)
B674 Sn67 Au7 162.5(6)
B672 Sn67 Au7 108.6(5)
B673 Sn67 Au7 124.7(5)
C670 Sn67 Au7 152.7(5)
Au6 Sn67 Au7 55.63(3)
Cl11 C10 Cl12 112.8(11)
Cl21 C20 Cl22 114.1(16)
Cl32 C30 Cl31 113.6(12)
Cl41 C40 Cl42 124.9(17)
Cl51 C50 Cl52 119.4(13)

loop_
_geom_bond_atom_site_label_1
_geom_bond_atom_site_label_2
_geom_bond_distance
C100 C101 1.36(2)
C100 C105 1.37(2)
C100 P1 1.807(17)
C101 C102 1.36(2)
C102 C103 1.37(2)
C103 C104 1.36(3)
C104 C105 1.40(2)
C110 C111 1.37(2)
C110 C115 1.41(2)
C110 P1 1.808(18)
C111 C112 1.38(2)
C112 C113 1.40(3)
C113 C114 1.40(3)
C114 C115 1.44(2)
C120 C121 1.37(2)
C120 C125 1.39(3)
C120 P1 1.802(19)
C121 C122 1.41(3)
C122 C123 1.38(3)
C123 C124 1.35(3)
C124 C125 1.46(3)
C140 B149 1.65(3)
C140 B144 1.68(3)
C140 B145 1.69(3)
C140 B141 1.74(2)
C140 Sn14 2.455(15)
C200 C201 1.40(2)
C200 C205 1.41(2)
C200 P2 1.803(17)
C201 C202 1.41(2)
C202 C203 1.35(2)
C203 C204 1.31(3)
C204 C205 1.40(3)
C210 C211 1.37(2)
C210 C215 1.39(2)
C210 P2 1.808(14)
C211 C212 1.42(2)
C212 C213 1.36(3)
C213 C214 1.36(3)
C214 C215 1.36(2)
C220 C221 1.36(2)
C220 C225 1.387(19)
C220 P2 1.828(17)
C221 C222 1.35(2)
C222 C223 1.42(2)
C223 C224 1.36(2)
C224 C225 1.39(2)
C230 B238 1.67(2)
C230 B231 1.69(2)
C230 B234 1.71(2)
C230 B239 1.71(2)
C230 Sn23 2.415(15)
C300 C305 1.38(2)
C300 C301 1.390(19)
C300 P3 1.822(16)
C301 C302 1.36(2)
C302 C303 1.34(3)
C303 C304 1.41(2)
C304 C305 1.34(2)
C310 C311 1.36(2)
C310 C315 1.40(2)
C310 P3 1.808(15)
C311 C312 1.41(2)
C312 C313 1.38(3)
C313 C314 1.36(3)
C314 C315 1.39(2)
C320 C325 1.38(2)
C320 C321 1.42(2)
C320 P3 1.806(16)
C321 C322 1.38(2)
C322 C323 1.33(3)
C323 C324 1.36(3)
C324 C325 1.41(2)
C400 C405 1.40(2)
C400 C401 1.409(18)
C400 P4 1.818(16)
C401 C402 1.43(2)
C402 C403 1.36(2)
C403 C404 1.35(2)
C404 C405 1.35(2)
C410 C415 1.35(2)
C410 C411 1.37(2)
C410 P4 1.833(18)
C411 C412 1.37(2)
C412 C413 1.38(2)
C413 C414 1.34(2)
C414 C415 1.42(2)
C420 C421 1.37(2)
C420 C425 1.38(2)
C420 P4 1.825(16)
C421 C422 1.40(2)
C422 C423 1.34(3)
C423 C424 1.37(2)
C424 C425 1.39(2)
C500 C505 1.36(2)
C500 C501 1.39(2)
C500 P5 1.838(16)
C501 C502 1.38(2)
C502 C503 1.39(2)
C503 C504 1.37(2)
C504 C505 1.39(2)
C510 C511 1.39(2)
C510 C515 1.42(2)
C510 P5 1.807(13)
C511 C512 1.39(2)
C512 C513 1.39(2)
C513 C514 1.35(2)
C514 C515 1.379(18)
C520 C521 1.39(2)
C520 C525 1.403(18)
C520 P5 1.799(16)
C521 C522 1.40(2)
C522 C523 1.35(2)
C523 C524 1.37(2)
C524 C525 1.38(2)
C580 B581 1.69(2)
C580 B587 1.77(3)
C580 B584 1.80(2)
C580 B588 1.80(2)
C580 Sn58 2.363(14)
C600 C605 1.40(2)
C600 C601 1.409(19)
C600 P6 1.801(17)
C601 C602 1.41(2)
C602 C603 1.39(3)
C603 C604 1.32(2)
C604 C605 1.37(2)
C610 C615 1.35(2)
C610 C611 1.378(19)
C610 P6 1.867(16)
C611 C612 1.36(2)
C612 C613 1.39(2)
C613 C614 1.36(2)
C614 C615 1.41(2)
C620 C621 1.34(2)
C620 C625 1.39(2)
C620 P6 1.816(18)
C621 C622 1.42(2)
C622 C623 1.32(3)
C623 C624 1.35(3)
C624 C625 1.44(3)
C670 B676 1.70(3)
C670 B677 1.74(3)
C670 B671 1.74(3)
C670 B674 1.78(3)
C670 Sn67 2.356(19)
C700 C701 1.35(2)
C700 C705 1.403(19)
C700 P7 1.815(16)
C701 C702 1.39(2)
C702 C703 1.33(3)
C703 C704 1.37(3)
C704 C705 1.39(3)
C710 C711 1.39(2)
C710 C715 1.41(2)
C710 P7 1.808(17)
C711 C712 1.38(3)
C712 C713 1.49(3)
C713 C714 1.32(3)
C714 C715 1.38(3)
C720 C725 1.38(2)
C720 C721 1.39(2)
C720 P7 1.814(17)
C721 C722 1.36(2)
C722 C723 1.36(3)
C723 C724 1.36(3)
C724 C725 1.41(2)
C800 C801 1.371(19)
C800 C805 1.42(2)
C800 P8 1.838(15)
C801 C802 1.40(2)
C802 C803 1.39(2)
C803 C804 1.40(2)
C804 C805 1.352(19)
C810 C811 1.350(18)
C810 C815 1.38(2)
C810 P8 1.843(15)
C811 C812 1.36(2)
C812 C813 1.35(2)
C813 C814 1.38(2)
C814 C815 1.36(2)
C820 C821 1.38(2)
C820 C825 1.42(2)
C820 P8 1.828(16)
C821 C822 1.36(2)
C822 C823 1.38(3)
C823 C824 1.39(3)
C824 C825 1.34(2)
Au1 P1 2.298(4)
Au1 Au4 2.6058(8)
Au1 Au2 2.8170(9)
Au1 Au3 2.8467(9)
Au1 Sn14 2.8908(14)
Au2 P2 2.299(4)
Au2 Au3 2.5993(8)
Au2 Sn23 2.7272(14)
Au2 Au4 2.7799(9)
Au3 P3 2.297(4)
Au3 Au4 2.8611(9)
Au3 Sn23 2.9363(14)
Au4 P4 2.310(4)
Au4 Sn14 2.7573(12)
Au5 P5 2.312(4)
Au5 Au8 2.6150(9)
Au5 Sn58 2.7730(13)
Au5 Au6 2.8112(9)
Au5 Au7 2.8210(9)
Au6 P6 2.318(4)
Au6 Au7 2.6150(8)
Au6 Sn67 2.8012(13)
Au6 Au8 2.8588(9)
Au7 P7 2.305(4)
Au7 Sn67 2.8024(14)
Au7 Au8 2.8267(9)
Au8 P8 2.307(4)
Au8 Sn58 2.8373(14)
B141 B146 1.69(3)
B141 B145 1.78(3)
B141 B142 1.82(3)
B141 Sn14 2.39(2)
B142 B147 1.74(3)
B142 B146 1.75(3)
B142 B143 1.81(3)
B142 Sn14 2.290(17)
B143 B147 1.75(3)
B143 B148 1.81(3)
B143 B144 1.89(2)
B143 Sn14 2.310(18)
B144 B149 1.75(3)
B144 B148 1.84(3)
B144 Sn14 2.345(19)
B145 B149 1.76(3)
B145 B150 1.77(3)
B145 B146 1.79(3)
B146 B150 1.79(3)
B146 B147 1.80(3)
B147 B148 1.78(3)
B147 B150 1.81(3)
B148 B149 1.73(3)
B148 B150 1.77(3)
B149 B150 1.74(3)
B231 B235 1.74(3)
B231 B239 1.75(3)
B231 B232 1.82(3)
B231 Sn23 2.355(17)
B232 B236 1.75(3)
B232 B235 1.78(3)
B232 B233 1.84(3)
B232 Sn23 2.315(19)
B233 B236 1.75(3)
B233 B237 1.75(3)
B233 B234 1.84(3)
B233 Sn23 2.307(19)
B234 B237 1.75(3)
B234 B238 1.77(3)
B234 Sn23 2.342(19)
B235 B240 1.71(3)
B235 B239 1.71(3)
B235 B236 1.78(3)
B236 B240 1.75(3)
B236 B237 1.80(3)
B237 B238 1.79(3)
B237 B240 1.84(3)
B238 B239 1.75(3)
B238 B240 1.76(3)
B239 B240 1.74(3)
B581 B589 1.73(3)
B581 B588 1.74(2)
B581 B582 1.77(3)
B581 Sn58 2.398(17)
B582 B585 1.71(3)
B582 B589 1.77(3)
B582 B583 1.85(3)
B582 Sn58 2.411(19)
B583 B585 1.78(3)
B583 B586 1.85(2)
B583 B584 1.92(2)
B583 Sn58 2.314(18)
B584 B587 1.73(2)
B584 B586 1.84(3)
B584 Sn58 2.315(18)
B585 B590 1.76(2)
B585 B589 1.77(3)
B585 B586 1.78(3)
B586 B590 1.75(3)
B586 B587 1.79(2)
B587 B590 1.73(3)
B587 B588 1.75(2)
B588 B590 1.73(3)
B588 B589 1.79(3)
B589 B590 1.79(3)
B671 B672 1.69(3)
B671 B676 1.70(3)
B671 B675 1.77(3)
B671 Sn67 2.31(2)
B672 B679 1.70(3)
B672 B675 1.73(3)
B672 B673 1.77(3)
B672 Sn67 2.342(17)
B673 B678 1.74(3)
B673 B679 1.76(3)
B673 B674 1.83(3)
B673 Sn67 2.34(2)
B674 B678 1.73(3)
B674 B677 1.76(3)
B674 Sn67 2.32(2)
B675 B676 1.70(3)
B675 B680 1.71(3)
B675 B679 1.75(3)
B676 B680 1.74(3)
B676 B677 1.80(4)
B677 B678 1.77(3)
B677 B680 1.80(3)
B678 B679 1.78(3)
B678 B680 1.84(3)
B679 B680 1.78(3)
C10 Cl11 1.722(19)
C10 Cl12 1.74(2)
C20 Cl21 1.69(3)
C20 Cl22 1.79(3)
C30 Cl32 1.71(2)
C30 Cl31 1.75(2)
C40 Cl41 1.638(16)
C40 Cl42 1.681(17)
C50 Cl51 1.595(15)
C50 Cl52 1.764(16)
